data_7709915
loop_
_publ_author_name
'P\'erez-P\'erez, Jovana'
'Hern\'andez-Balderas, Uvaldo'
'Mart\'inez-Otero, Diego'
'Moya-Cabrera, M\'onica'
'Jancik, Vojtech'

_publ_section_title
;
 Hetero-bimetallic alkali titanosilicates [MOTi{OSi(OtBu)3}3]2 (M =
 Li--Cs) with terminal Ti--O&#x2212; groups
;
_journal_name_full 'Dalton Transactions'
_journal_paper_doi 10.1039/D2DT00939K
_journal_year 2022
_chemical_formula_moiety 'C72 H162 Li2 O26 Si6 Ti2'
_chemical_formula_sum 'C72 H162 Li2 O26 Si6 Ti2'
_chemical_formula_weight 1722.23
_space_group_crystal_system triclinic
_space_group_IT_number 2
_space_group_name_Hall '-P 1'
_space_group_name_H-M_alt 'P -1'
_atom_sites_solution_hydrogens geom
_atom_sites_solution_primary direct
_atom_sites_solution_secondary difmap
_audit_creation_method SHELXL-2018/3
_audit_update_record
;
2022-03-04 deposited with the CCDC.	2022-03-28 downloaded from the CCDC.
;
_cell_angle_alpha 91.934(2)
_cell_angle_beta 100.4481(19)
_cell_angle_gamma 116.7479(17)
_cell_formula_units_Z 2
_cell_length_a 13.5666(5)
_cell_length_b 13.5671(5)
_cell_length_c 31.5352(12)
_cell_measurement_reflns_used 9991
_cell_measurement_temperature 100(2)
_cell_measurement_theta_max 71.52
_cell_measurement_theta_min 2.87
_cell_volume 5053.1(3)
_computing_cell_refinement 'Bruker SAINT'
_computing_data_collection 'Bruker APEX2'
_computing_data_reduction 'Bruker SAINT'
_computing_molecular_graphics 'Bruker SHELXTL'
_computing_publication_material 'Bruker SHELXTL'
_computing_structure_refinement 'SHELXL-2018/3 (Sheldrick, 2018)'
_computing_structure_solution 'SHELXT-2018/2 (Sheldrick 2018)'
_diffrn_ambient_temperature 100(2)
_diffrn_detector_area_resol_mean 8.333
_diffrn_measured_fraction_theta_full 0.976
_diffrn_measured_fraction_theta_max 0.961
_diffrn_measurement_device_type 'Bruker APEX-II CCD'
_diffrn_measurement_method '\w scans'
_diffrn_radiation_type CuK\a
_diffrn_radiation_wavelength 1.54178
_diffrn_reflns_av_R_equivalents 0.0414
_diffrn_reflns_av_unetI/netI 0.0332
_diffrn_reflns_Laue_measured_fraction_full 0.976
_diffrn_reflns_Laue_measured_fraction_max 0.961
_diffrn_reflns_limit_h_max 16
_diffrn_reflns_limit_h_min -16
_diffrn_reflns_limit_k_max 16
_diffrn_reflns_limit_k_min -16
_diffrn_reflns_limit_l_max 38
_diffrn_reflns_limit_l_min -38
_diffrn_reflns_number 86288
_diffrn_reflns_point_group_measured_fraction_full 0.976
_diffrn_reflns_point_group_measured_fraction_max 0.961
_diffrn_reflns_theta_full 67.679
_diffrn_reflns_theta_max 72.022
_diffrn_reflns_theta_min 1.437
_diffrn_source 'Incoatec ImuS'
_exptl_absorpt_coefficient_mu 2.538
_exptl_absorpt_correction_T_max 0.7535
_exptl_absorpt_correction_T_min 0.6865
_exptl_absorpt_correction_type multi-scan
_exptl_absorpt_process_details
; 
 SADABS 2016/2: Krause, L., Herbst-Irmer, R., Sheldrick G.M. & Stalke D., 
 J. Appl. Cryst. 48 (2015) 3-10 
;
_exptl_crystal_colour colourless
_exptl_crystal_density_diffrn 1.132
_exptl_crystal_description Prism
_exptl_crystal_F_000 1872
_exptl_crystal_size_max 0.483
_exptl_crystal_size_mid 0.201
_exptl_crystal_size_min 0.146
_refine_diff_density_max 0.849
_refine_diff_density_min -0.685
_refine_diff_density_rms 0.053
_refine_ls_extinction_method none
_refine_ls_goodness_of_fit_ref 1.023
_refine_ls_hydrogen_treatment constr
_refine_ls_matrix_type full
_refine_ls_number_parameters 1861
_refine_ls_number_reflns 19114
_refine_ls_number_restraints 4327
_refine_ls_restrained_S_all 0.979
_refine_ls_R_factor_all 0.0580
_refine_ls_R_factor_gt 0.0524
_refine_ls_shift/su_max 0.002
_refine_ls_shift/su_mean 0.000
_refine_ls_structure_factor_coef Fsqd
_refine_ls_weighting_details 'w=1/[\s^2^(Fo^2^)+(0.0550P)^2^+5.8247P] where P=(Fo^2^+2Fc^2^)/3'
_refine_ls_weighting_scheme calc
_refine_ls_wR_factor_gt 0.1314
_refine_ls_wR_factor_ref 0.1353
_reflns_Friedel_coverage 0.000
_reflns_number_gt 17027
_reflns_number_total 19114
_reflns_threshold_expression 'I > 2\s(I)'
_cod_data_source_file d2dt00939k2.cif
_cod_data_source_block 2
_cod_database_code 7709915
_shelx_shelxl_version_number 2018/3
_shelx_space_group_comment
; 
The symmetry employed for this shelxl refinement is uniquely defined 
by the following loop, which should always be used as a source of 
symmetry information in preference to the above space-group names. 
They are only intended as comments. 
;
_shelx_estimated_absorpt_t_min 0.374
_shelx_estimated_absorpt_t_max 0.708

loop_
_space_group_symop_operation_xyz
'x, y, z'
'-x, -y, -z'

loop_
_atom_site_label
_atom_site_type_symbol
_atom_site_fract_x
_atom_site_fract_y
_atom_site_fract_z
_atom_site_U_iso_or_equiv
_atom_site_adp_type
_atom_site_occupancy
_atom_site_site_symmetry_order
_atom_site_calc_flag
_atom_site_refinement_flags_posn
_atom_site_refinement_flags_adp
_atom_site_refinement_flags_occupancy
_atom_site_disorder_assembly
_atom_site_disorder_group
Si5 Si 0.29414(5) 0.87680(5) 0.10953(2) 0.02727(13) Uani 1 1 d . . . . .
O17 O 0.21981(14) 0.74444(14) 0.10713(6) 0.0361(4) Uani 1 1 d D . . . .
O18 O 0.22585(14) 0.91202(13) 0.07044(5) 0.0335(4) Uani 1 1 d . . . . .
O19 O 0.41895(13) 0.91244(13) 0.10043(5) 0.0315(3) Uani 1 1 d . . . . .
O20 O 0.31347(14) 0.94089(15) 0.15704(5) 0.0363(4) Uani 1 1 d . . . . .
O25 O 0.92639(16) 0.94016(17) 0.45950(6) 0.0441(4) Uani 1 1 d D . . . .
O5 O 0.85230(15) 0.96003(16) 0.36814(6) 0.0424(4) Uani 1 1 d D . . . .
Si2 Si 0.84107(11) 1.04468(10) 0.33576(4) 0.0285(3) Uani 0.892(2) 1 d D U P A 1
O6 O 0.95665(16) 1.16010(16) 0.35300(8) 0.0358(5) Uani 0.892(2) 1 d D U P A 1
O7 O 0.73665(15) 1.06986(16) 0.33928(6) 0.0327(4) Uani 0.892(2) 1 d D U P A 1
O8 O 0.82166(17) 0.99935(18) 0.28535(6) 0.0396(5) Uani 0.892(2) 1 d D U P A 1
C13 C 0.9858(3) 1.2724(2) 0.34434(13) 0.0421(8) Uani 0.892(2) 1 d D U P A 1
C14 C 1.1146(3) 1.3332(4) 0.3561(2) 0.0490(12) Uani 0.892(2) 1 d D U P A 1
H14A H 1.144097 1.299853 0.336994 0.074 Uiso 0.892(2) 1 calc R U P A 1
H14B H 1.141313 1.327035 0.386412 0.074 Uiso 0.892(2) 1 calc R U P A 1
H14C H 1.141161 1.411920 0.352405 0.074 Uiso 0.892(2) 1 calc R U P A 1
C15 C 0.9371(4) 1.3219(3) 0.37381(16) 0.0623(11) Uani 0.892(2) 1 d D U P A 1
H15A H 0.959011 1.399393 0.369182 0.093 Uiso 0.892(2) 1 calc R U P A 1
H15B H 0.966534 1.319129 0.404271 0.093 Uiso 0.892(2) 1 calc R U P A 1
H15C H 0.854347 1.278838 0.366903 0.093 Uiso 0.892(2) 1 calc R U P A 1
C16 C 0.9420(5) 1.2746(4) 0.29683(14) 0.0635(13) Uani 0.892(2) 1 d D U P A 1
H16A H 0.971481 1.238887 0.278677 0.095 Uiso 0.892(2) 1 calc R U P A 1
H16B H 0.967137 1.351916 0.291253 0.095 Uiso 0.892(2) 1 calc R U P A 1
H16C H 0.859137 1.234326 0.289819 0.095 Uiso 0.892(2) 1 calc R U P A 1
C17 C 0.6181(2) 1.0126(3) 0.31803(10) 0.0396(7) Uani 0.892(2) 1 d D U P A 1
C18 C 0.5730(3) 0.8885(3) 0.31872(17) 0.0662(12) Uani 0.892(2) 1 d D U P A 1
H18A H 0.490892 0.850796 0.307428 0.099 Uiso 0.892(2) 1 calc R U P A 1
H18B H 0.590135 0.873684 0.348655 0.099 Uiso 0.892(2) 1 calc R U P A 1
H18C H 0.608783 0.860518 0.300527 0.099 Uiso 0.892(2) 1 calc R U P A 1
C19 C 0.6064(3) 1.0435(4) 0.27220(11) 0.0629(11) Uani 0.892(2) 1 d D U P A 1
H19A H 0.648905 1.019326 0.256185 0.094 Uiso 0.892(2) 1 calc R U P A 1
H19B H 0.636292 1.124377 0.273544 0.094 Uiso 0.892(2) 1 calc R U P A 1
H19C H 0.526326 1.006683 0.257302 0.094 Uiso 0.892(2) 1 calc R U P A 1
C20 C 0.5592(3) 1.0562(3) 0.34392(11) 0.0469(8) Uani 0.892(2) 1 d D U P A 1
H20A H 0.596694 1.137730 0.346918 0.070 Uiso 0.892(2) 1 calc R U P A 1
H20B H 0.562897 1.031909 0.372820 0.070 Uiso 0.892(2) 1 calc R U P A 1
H20C H 0.479906 1.027184 0.328799 0.070 Uiso 0.892(2) 1 calc R U P A 1
C21 C 0.8677(3) 0.9403(3) 0.26375(11) 0.0526(9) Uani 0.892(2) 1 d D U P A 1
C22 C 0.8008(4) 0.8171(4) 0.26808(15) 0.0761(12) Uani 0.892(2) 1 d D U P A 1
H22A H 0.720642 0.790799 0.254862 0.114 Uiso 0.892(2) 1 calc R U P A 1
H22B H 0.809342 0.807101 0.298926 0.114 Uiso 0.892(2) 1 calc R U P A 1
H22C H 0.829559 0.774295 0.253217 0.114 Uiso 0.892(2) 1 calc R U P A 1
C23 C 0.9915(3) 0.9842(4) 0.28386(13) 0.0680(11) Uani 0.892(2) 1 d D U P A 1
H23A H 1.021987 0.943248 0.268980 0.102 Uiso 0.892(2) 1 calc R U P A 1
H23B H 1.000970 0.974555 0.314741 0.102 Uiso 0.892(2) 1 calc R U P A 1
H23C H 1.032138 1.063510 0.280959 0.102 Uiso 0.892(2) 1 calc R U P A 1
C24 C 0.8478(4) 0.9582(5) 0.21669(12) 0.0711(12) Uani 0.892(2) 1 d D U P A 1
H24A H 0.875644 0.917719 0.199977 0.107 Uiso 0.892(2) 1 calc R U P A 1
H24B H 0.888341 1.037840 0.214390 0.107 Uiso 0.892(2) 1 calc R U P A 1
H24C H 0.766664 0.930631 0.205118 0.107 Uiso 0.892(2) 1 calc R U P A 1
Si2A Si 0.8571(9) 1.0401(8) 0.3308(3) 0.031(2) Uani 0.108(2) 1 d D U P A 2
O6A O 0.9660(9) 1.1612(9) 0.3323(6) 0.036(3) Uani 0.108(2) 1 d D U P A 2
O7A O 0.7453(8) 1.0536(10) 0.3138(5) 0.034(2) Uani 0.108(2) 1 d D U P A 2
O8A O 0.8577(12) 0.9486(10) 0.2967(4) 0.049(3) Uani 0.108(2) 1 d D U P A 2
C13A C 0.9833(17) 1.2724(9) 0.3420(7) 0.041(3) Uani 0.108(2) 1 d D U P A 2
C14A C 1.1118(18) 1.3434(18) 0.3543(15) 0.037(6) Uani 0.108(2) 1 d D U P A 2
H14D H 1.145248 1.327924 0.331544 0.056 Uiso 0.108(2) 1 calc R U P A 2
H14E H 1.141835 1.325513 0.381973 0.056 Uiso 0.108(2) 1 calc R U P A 2
H14F H 1.130664 1.422430 0.357338 0.056 Uiso 0.108(2) 1 calc R U P A 2
C15A C 0.932(3) 1.278(2) 0.3806(8) 0.049(5) Uani 0.108(2) 1 d D U P A 2
H15D H 0.943146 1.354158 0.387330 0.073 Uiso 0.108(2) 1 calc R U P A 2
H15E H 0.968315 1.257572 0.405966 0.073 Uiso 0.108(2) 1 calc R U P A 2
H15F H 0.850445 1.226546 0.373339 0.073 Uiso 0.108(2) 1 calc R U P A 2
C16A C 0.934(4) 1.310(3) 0.3025(9) 0.048(6) Uani 0.108(2) 1 d D U P A 2
H16D H 0.987152 1.334585 0.283251 0.072 Uiso 0.108(2) 1 calc R U P A 2
H16E H 0.920247 1.371159 0.311933 0.072 Uiso 0.108(2) 1 calc R U P A 2
H16F H 0.862279 1.247266 0.286935 0.072 Uiso 0.108(2) 1 calc R U P A 2
C17A C 0.6281(9) 0.9905(13) 0.3159(5) 0.038(3) Uani 0.108(2) 1 d D U P A 2
C18A C 0.5892(17) 0.8679(11) 0.3033(8) 0.047(5) Uani 0.108(2) 1 d D U P A 2
H18D H 0.508174 0.825581 0.302537 0.071 Uiso 0.108(2) 1 calc R U P A 2
H18E H 0.631405 0.842174 0.324703 0.071 Uiso 0.108(2) 1 calc R U P A 2
H18F H 0.602916 0.856611 0.274503 0.071 Uiso 0.108(2) 1 calc R U P A 2
C19A C 0.5600(14) 1.034(2) 0.2859(7) 0.048(4) Uani 0.108(2) 1 d D U P A 2
H19D H 0.554465 1.009699 0.255588 0.071 Uiso 0.108(2) 1 calc R U P A 2
H19E H 0.597630 1.115607 0.291154 0.071 Uiso 0.108(2) 1 calc R U P A 2
H19F H 0.483871 1.004957 0.291673 0.071 Uiso 0.108(2) 1 calc R U P A 2
C20A C 0.6211(16) 1.0121(18) 0.3623(5) 0.045(4) Uani 0.108(2) 1 d D U P A 2
H20D H 0.604686 1.074991 0.365294 0.068 Uiso 0.108(2) 1 calc R U P A 2
H20E H 0.693466 1.029695 0.381865 0.068 Uiso 0.108(2) 1 calc R U P A 2
H20F H 0.560750 0.945644 0.369802 0.068 Uiso 0.108(2) 1 calc R U P A 2
C21A C 0.8853(14) 0.9508(14) 0.2550(5) 0.053(3) Uani 0.108(2) 1 d D U P A 2
C22A C 0.835(2) 0.8288(16) 0.2349(7) 0.068(5) Uani 0.108(2) 1 d D U P A 2
H22D H 0.855453 0.826048 0.206746 0.102 Uiso 0.108(2) 1 calc R U P A 2
H22E H 0.752652 0.793135 0.230725 0.102 Uiso 0.108(2) 1 calc R U P A 2
H22F H 0.865547 0.789546 0.254422 0.102 Uiso 0.108(2) 1 calc R U P A 2
C23A C 1.0112(13) 1.011(2) 0.2585(7) 0.059(5) Uani 0.108(2) 1 d D U P A 2
H23D H 1.028835 0.989672 0.231954 0.089 Uiso 0.108(2) 1 calc R U P A 2
H23E H 1.049166 0.990449 0.283590 0.089 Uiso 0.108(2) 1 calc R U P A 2
H23F H 1.037601 1.091340 0.262418 0.089 Uiso 0.108(2) 1 calc R U P A 2
C24A C 0.826(2) 1.007(2) 0.2283(7) 0.059(5) Uani 0.108(2) 1 d D U P A 2
H24D H 0.819038 0.986832 0.197297 0.088 Uiso 0.108(2) 1 calc R U P A 2
H24E H 0.870129 1.087492 0.235960 0.088 Uiso 0.108(2) 1 calc R U P A 2
H24F H 0.750620 0.981622 0.234223 0.088 Uiso 0.108(2) 1 calc R U P A 2
Ti1 Ti 0.90807(14) 0.89109(11) 0.40665(3) 0.03037(11) Uani 0.8389(19) 1 d D U P A 1
Si3 Si 0.70902(12) 0.62636(12) 0.39958(5) 0.0341(3) Uani 0.8389(19) 1 d D U P A 1
O9 O 0.81873(19) 0.73852(19) 0.39737(9) 0.0372(6) Uani 0.8389(19) 1 d D U P A 1
O10 O 0.62335(17) 0.66282(18) 0.41714(7) 0.0400(5) Uani 0.8389(19) 1 d D U P A 1
O11 O 0.64015(19) 0.5543(2) 0.35131(8) 0.0500(6) Uani 0.8389(19) 1 d D U P A 1
O12 O 0.7394(2) 0.54181(19) 0.42713(8) 0.0479(6) Uani 0.8389(19) 1 d D U P A 1
C25 C 0.5057(3) 0.6023(3) 0.41757(14) 0.0379(7) Uani 0.8389(19) 1 d D U P A 1
C26 C 0.4845(4) 0.6616(4) 0.45312(14) 0.0669(12) Uani 0.8389(19) 1 d D U P A 1
H26A H 0.508943 0.739382 0.448324 0.100 Uiso 0.8389(19) 1 calc R U P A 1
H26B H 0.527259 0.658892 0.481273 0.100 Uiso 0.8389(19) 1 calc R U P A 1
H26C H 0.403557 0.625291 0.452981 0.100 Uiso 0.8389(19) 1 calc R U P A 1
C27 C 0.4391(3) 0.6028(4) 0.37328(14) 0.0659(11) Uani 0.8389(19) 1 d D U P A 1
H27A H 0.454762 0.563938 0.350692 0.099 Uiso 0.8389(19) 1 calc R U P A 1
H27B H 0.461701 0.679826 0.367734 0.099 Uiso 0.8389(19) 1 calc R U P A 1
H27C H 0.358025 0.564933 0.372889 0.099 Uiso 0.8389(19) 1 calc R U P A 1
C28 C 0.4722(4) 0.4828(3) 0.42403(19) 0.0731(13) Uani 0.8389(19) 1 d D U P A 1
H28A H 0.486737 0.446524 0.400237 0.110 Uiso 0.8389(19) 1 calc R U P A 1
H28B H 0.391484 0.443959 0.424255 0.110 Uiso 0.8389(19) 1 calc R U P A 1
H28C H 0.516562 0.480213 0.451797 0.110 Uiso 0.8389(19) 1 calc R U P A 1
C29 C 0.6630(3) 0.4855(3) 0.32359(11) 0.0479(9) Uani 0.8389(19) 1 d D U P A 1
C30 C 0.6171(5) 0.3693(4) 0.33709(18) 0.0776(15) Uani 0.8389(19) 1 d D U P A 1
H30A H 0.535938 0.339578 0.335928 0.116 Uiso 0.8389(19) 1 calc R U P A 1
H30B H 0.656663 0.372826 0.366807 0.116 Uiso 0.8389(19) 1 calc R U P A 1
H30C H 0.629003 0.320591 0.317223 0.116 Uiso 0.8389(19) 1 calc R U P A 1
C31 C 0.5993(3) 0.4799(4) 0.27761(12) 0.0634(11) Uani 0.8389(19) 1 d D U P A 1
H31A H 0.624621 0.555364 0.269660 0.095 Uiso 0.8389(19) 1 calc R U P A 1
H31B H 0.517902 0.445420 0.276571 0.095 Uiso 0.8389(19) 1 calc R U P A 1
H31C H 0.614530 0.435398 0.257094 0.095 Uiso 0.8389(19) 1 calc R U P A 1
C32 C 0.7899(3) 0.5353(4) 0.32542(12) 0.0542(9) Uani 0.8389(19) 1 d D U P A 1
H32A H 0.803195 0.490001 0.304511 0.081 Uiso 0.8389(19) 1 calc R U P A 1
H32B H 0.829572 0.536234 0.354796 0.081 Uiso 0.8389(19) 1 calc R U P A 1
H32C H 0.818198 0.611494 0.318117 0.081 Uiso 0.8389(19) 1 calc R U P A 1
C33 C 0.8176(3) 0.5593(3) 0.46808(11) 0.0407(7) Uani 0.8389(19) 1 d D U P A 1
C34 C 0.7744(4) 0.4478(4) 0.48414(16) 0.0674(11) Uani 0.8389(19) 1 d D U P A 1
H34A H 0.774201 0.393360 0.462855 0.101 Uiso 0.8389(19) 1 calc R U P A 1
H34B H 0.697239 0.423917 0.488041 0.101 Uiso 0.8389(19) 1 calc R U P A 1
H34C H 0.823557 0.453368 0.512003 0.101 Uiso 0.8389(19) 1 calc R U P A 1
C35 C 0.9331(3) 0.5951(4) 0.45773(14) 0.0568(10) Uani 0.8389(19) 1 d D U P A 1
H35A H 0.927741 0.539890 0.435376 0.085 Uiso 0.8389(19) 1 calc R U P A 1
H35B H 0.987242 0.600876 0.484110 0.085 Uiso 0.8389(19) 1 calc R U P A 1
H35C H 0.958700 0.667639 0.447024 0.085 Uiso 0.8389(19) 1 calc R U P A 1
C36 C 0.8199(4) 0.6483(4) 0.49854(12) 0.0653(11) Uani 0.8389(19) 1 d D U P A 1
H36A H 0.851238 0.719461 0.486835 0.098 Uiso 0.8389(19) 1 calc R U P A 1
H36B H 0.867129 0.655229 0.527080 0.098 Uiso 0.8389(19) 1 calc R U P A 1
H36C H 0.742734 0.628286 0.501576 0.098 Uiso 0.8389(19) 1 calc R U P A 1
Si1 Si 1.16714(14) 0.91600(16) 0.42354(5) 0.0298(3) Uani 0.8389(19) 1 d D U P A 1
O1 O 1.05393(18) 0.9218(2) 0.40231(9) 0.0330(7) Uani 0.8389(19) 1 d D U P A 1
O2 O 1.1631(3) 0.7992(2) 0.40943(9) 0.0407(6) Uani 0.8389(19) 1 d D U P A 1
O3 O 1.1722(2) 0.9234(3) 0.47634(8) 0.0360(6) Uani 0.8389(19) 1 d D U P A 1
O4 O 1.2787(2) 1.0139(2) 0.41242(9) 0.0353(7) Uani 0.8389(19) 1 d D U P A 1
C1 C 1.1750(3) 0.7547(3) 0.36933(14) 0.0492(9) Uani 0.8389(19) 1 d D U P A 1
C2 C 1.3001(4) 0.8032(4) 0.36900(18) 0.0664(13) Uani 0.8389(19) 1 d D U P A 1
H2A H 1.308970 0.769800 0.342833 0.100 Uiso 0.8389(19) 1 calc R U P A 1
H2B H 1.339633 0.787099 0.394886 0.100 Uiso 0.8389(19) 1 calc R U P A 1
H2C H 1.332316 0.883981 0.369062 0.100 Uiso 0.8389(19) 1 calc R U P A 1
C3 C 1.1223(5) 0.6294(3) 0.37042(18) 0.0648(16) Uani 0.8389(19) 1 d D U P A 1
H3A H 1.042257 0.600592 0.371215 0.097 Uiso 0.8389(19) 1 calc R U P A 1
H3B H 1.161939 0.613717 0.396393 0.097 Uiso 0.8389(19) 1 calc R U P A 1
H3C H 1.128669 0.593242 0.344360 0.097 Uiso 0.8389(19) 1 calc R U P A 1
C4 C 1.1122(5) 0.7825(5) 0.33034(15) 0.0657(13) Uani 0.8389(19) 1 d D U P A 1
H4A H 1.111694 0.743290 0.303558 0.099 Uiso 0.8389(19) 1 calc R U P A 1
H4B H 1.150376 0.862967 0.329320 0.099 Uiso 0.8389(19) 1 calc R U P A 1
H4C H 1.034251 0.759160 0.333070 0.099 Uiso 0.8389(19) 1 calc R U P A 1
C5 C 1.2560(3) 0.9191(3) 0.51243(11) 0.0395(8) Uani 0.8389(19) 1 d D U P A 1
C6 C 1.1877(4) 0.8528(4) 0.54383(14) 0.0544(10) Uani 0.8389(19) 1 d D U P A 1
H6A H 1.130423 0.779307 0.528751 0.082 Uiso 0.8389(19) 1 calc R U P A 1
H6B H 1.150285 0.892201 0.554898 0.082 Uiso 0.8389(19) 1 calc R U P A 1
H6C H 1.238056 0.843943 0.568156 0.082 Uiso 0.8389(19) 1 calc R U P A 1
C7 C 1.3197(4) 0.8628(4) 0.49687(15) 0.0652(12) Uani 0.8389(19) 1 d D U P A 1
H7A H 1.265775 0.787506 0.482470 0.098 Uiso 0.8389(19) 1 calc R U P A 1
H7B H 1.371823 0.858517 0.521803 0.098 Uiso 0.8389(19) 1 calc R U P A 1
H7C H 1.362656 0.905941 0.476268 0.098 Uiso 0.8389(19) 1 calc R U P A 1
C8 C 1.3343(4) 1.0383(4) 0.53248(16) 0.0556(12) Uani 0.8389(19) 1 d D U P A 1
H8A H 1.375085 1.079956 0.511093 0.083 Uiso 0.8389(19) 1 calc R U P A 1
H8B H 1.388591 1.039770 0.557958 0.083 Uiso 0.8389(19) 1 calc R U P A 1
H8C H 1.289847 1.072461 0.541380 0.083 Uiso 0.8389(19) 1 calc R U P A 1
C9 C 1.3132(4) 1.1298(3) 0.40703(16) 0.0394(9) Uani 0.8389(19) 1 d D U P A 1
C10 C 1.4406(4) 1.1892(4) 0.42426(19) 0.0432(12) Uani 0.8389(19) 1 d D U P A 1
H10A H 1.475498 1.153907 0.408877 0.065 Uiso 0.8389(19) 1 calc R U P A 1
H10B H 1.457944 1.184521 0.455451 0.065 Uiso 0.8389(19) 1 calc R U P A 1
H10C H 1.470612 1.267566 0.419576 0.065 Uiso 0.8389(19) 1 calc R U P A 1
C11 C 1.2844(5) 1.1351(5) 0.3585(2) 0.0550(15) Uani 0.8389(19) 1 d D U P A 1
H11A H 1.319472 1.099997 0.343118 0.083 Uiso 0.8389(19) 1 calc R U P A 1
H11B H 1.313030 1.213030 0.353356 0.083 Uiso 0.8389(19) 1 calc R U P A 1
H11C H 1.202077 1.095603 0.347755 0.083 Uiso 0.8389(19) 1 calc R U P A 1
C12 C 1.2548(7) 1.1774(5) 0.4320(3) 0.0493(14) Uani 0.8389(19) 1 d D U P A 1
H12A H 1.285594 1.257435 0.430258 0.074 Uiso 0.8389(19) 1 calc R U P A 1
H12B H 1.267920 1.165317 0.462548 0.074 Uiso 0.8389(19) 1 calc R U P A 1
H12C H 1.173324 1.140175 0.419329 0.074 Uiso 0.8389(19) 1 calc R U P A 1
Ti1A Ti 0.9052(7) 0.8909(6) 0.40683(13) 0.03037(11) Uani 0.1611(19) 1 d D U P A 2
Si3A Si 0.7288(6) 0.6240(7) 0.4054(3) 0.047(2) Uani 0.1611(19) 1 d D U P A 2
O9A O 0.7849(8) 0.7504(7) 0.3931(4) 0.041(3) Uani 0.1611(19) 1 d D U P A 2
O10A O 0.5990(6) 0.5805(9) 0.4042(3) 0.054(2) Uani 0.1611(19) 1 d D U P A 2
O11A O 0.7389(9) 0.5393(9) 0.3706(3) 0.062(2) Uani 0.1611(19) 1 d D U P A 2
O12A O 0.8033(9) 0.6244(8) 0.4515(3) 0.055(2) Uani 0.1611(19) 1 d D U P A 2
C25A C 0.5256(9) 0.6120(11) 0.4206(5) 0.050(3) Uani 0.1611(19) 1 d D U P A 2
C26A C 0.5078(15) 0.6925(14) 0.3926(6) 0.065(4) Uani 0.1611(19) 1 d D U P A 2
H26D H 0.569671 0.767782 0.402893 0.098 Uiso 0.1611(19) 1 calc R U P A 2
H26E H 0.435658 0.690947 0.394163 0.098 Uiso 0.1611(19) 1 calc R U P A 2
H26F H 0.506480 0.671264 0.362382 0.098 Uiso 0.1611(19) 1 calc R U P A 2
C27A C 0.5812(16) 0.6663(15) 0.4676(4) 0.067(4) Uani 0.1611(19) 1 d D U P A 2
H27D H 0.548214 0.713106 0.475922 0.101 Uiso 0.1611(19) 1 calc R U P A 2
H27E H 0.662733 0.712333 0.470254 0.101 Uiso 0.1611(19) 1 calc R U P A 2
H27F H 0.568535 0.608425 0.486770 0.101 Uiso 0.1611(19) 1 calc R U P A 2
C28A C 0.4147(10) 0.5111(14) 0.4208(7) 0.074(5) Uani 0.1611(19) 1 d D U P A 2
H28D H 0.357278 0.534770 0.423058 0.111 Uiso 0.1611(19) 1 calc R U P A 2
H28E H 0.424839 0.472532 0.445648 0.111 Uiso 0.1611(19) 1 calc R U P A 2
H28F H 0.390208 0.460525 0.393739 0.111 Uiso 0.1611(19) 1 calc R U P A 2
C29A C 0.6802(12) 0.4885(11) 0.3273(4) 0.060(3) Uani 0.1611(19) 1 d D U P A 2
C30A C 0.5704(12) 0.3853(13) 0.3284(6) 0.070(5) Uani 0.1611(19) 1 d D U P A 2
H30D H 0.512998 0.407533 0.332479 0.105 Uiso 0.1611(19) 1 calc R U P A 2
H30E H 0.583963 0.345996 0.352497 0.105 Uiso 0.1611(19) 1 calc R U P A 2
H30F H 0.543726 0.335892 0.300886 0.105 Uiso 0.1611(19) 1 calc R U P A 2
C31A C 0.6521(14) 0.5719(14) 0.3034(5) 0.061(4) Uani 0.1611(19) 1 d D U P A 2
H31D H 0.646334 0.556712 0.272158 0.092 Uiso 0.1611(19) 1 calc R U P A 2
H31E H 0.712179 0.647594 0.314430 0.092 Uiso 0.1611(19) 1 calc R U P A 2
H31F H 0.579974 0.564738 0.308149 0.092 Uiso 0.1611(19) 1 calc R U P A 2
C32A C 0.7557(17) 0.4563(19) 0.3056(5) 0.079(5) Uani 0.1611(19) 1 d D U P A 2
H32D H 0.715607 0.420159 0.275819 0.119 Uiso 0.1611(19) 1 calc R U P A 2
H32E H 0.774113 0.404710 0.322181 0.119 Uiso 0.1611(19) 1 calc R U P A 2
H32F H 0.825604 0.523284 0.304846 0.119 Uiso 0.1611(19) 1 calc R U P A 2
C33A C 0.8204(11) 0.5414(11) 0.4742(4) 0.051(3) Uani 0.1611(19) 1 d D U P A 2
C34A C 0.7130(13) 0.4344(10) 0.4611(5) 0.056(4) Uani 0.1611(19) 1 d D U P A 2
H34D H 0.697425 0.412238 0.429722 0.084 Uiso 0.1611(19) 1 calc R U P A 2
H34E H 0.650408 0.444468 0.468136 0.084 Uiso 0.1611(19) 1 calc R U P A 2
H34F H 0.720821 0.376277 0.476809 0.084 Uiso 0.1611(19) 1 calc R U P A 2
C35A C 0.9177(15) 0.5321(17) 0.4602(7) 0.068(4) Uani 0.1611(19) 1 d D U P A 2
H35D H 0.981918 0.606484 0.463012 0.101 Uiso 0.1611(19) 1 calc R U P A 2
H35E H 0.893296 0.497758 0.429798 0.101 Uiso 0.1611(19) 1 calc R U P A 2
H35F H 0.940482 0.485959 0.478663 0.101 Uiso 0.1611(19) 1 calc R U P A 2
C36A C 0.8512(14) 0.5820(14) 0.5224(3) 0.057(4) Uani 0.1611(19) 1 d D U P A 2
H36D H 0.919995 0.653836 0.528847 0.085 Uiso 0.1611(19) 1 calc R U P A 2
H36E H 0.864580 0.527697 0.538954 0.085 Uiso 0.1611(19) 1 calc R U P A 2
H36F H 0.789058 0.590856 0.530595 0.085 Uiso 0.1611(19) 1 calc R U P A 2
Si1A Si 1.1571(7) 0.9045(9) 0.4129(3) 0.0349(16) Uani 0.1611(19) 1 d D U P A 2
O1A O 1.0363(8) 0.8994(13) 0.3962(4) 0.034(3) Uani 0.1611(19) 1 d D U P A 2
O2A O 1.1564(14) 0.7895(10) 0.3966(4) 0.040(3) Uani 0.1611(19) 1 d D U P A 2
O3A O 1.1732(10) 0.9088(14) 0.4663(3) 0.038(2) Uani 0.1611(19) 1 d D U P A 2
O4A O 1.2603(9) 1.0051(11) 0.3993(5) 0.036(2) Uani 0.1611(19) 1 d D U P A 2
C1A C 1.1511(14) 0.7467(12) 0.3530(5) 0.048(3) Uani 0.1611(19) 1 d D U P A 2
C2A C 1.2699(15) 0.7996(18) 0.3446(7) 0.059(4) Uani 0.1611(19) 1 d D U P A 2
H2AA H 1.268110 0.768605 0.315803 0.088 Uiso 0.1611(19) 1 calc R U P A 2
H2AB H 1.319751 0.784026 0.366837 0.088 Uiso 0.1611(19) 1 calc R U P A 2
H2AC H 1.298298 0.880270 0.345782 0.088 Uiso 0.1611(19) 1 calc R U P A 2
C3A C 1.105(2) 0.6217(11) 0.3536(7) 0.054(5) Uani 0.1611(19) 1 d D U P A 2
H3AA H 1.038987 0.593083 0.366497 0.080 Uiso 0.1611(19) 1 calc R U P A 2
H3AB H 1.164046 0.606887 0.370776 0.080 Uiso 0.1611(19) 1 calc R U P A 2
H3AC H 1.084103 0.584573 0.323711 0.080 Uiso 0.1611(19) 1 calc R U P A 2
C4A C 1.072(2) 0.772(2) 0.3199(6) 0.072(6) Uani 0.1611(19) 1 d D U P A 2
H4AA H 1.065595 0.739262 0.290690 0.108 Uiso 0.1611(19) 1 calc R U P A 2
H4AB H 1.101655 0.852683 0.320742 0.108 Uiso 0.1611(19) 1 calc R U P A 2
H4AC H 0.996686 0.739929 0.326768 0.108 Uiso 0.1611(19) 1 calc R U P A 2
C5A C 1.2633(12) 0.8999(13) 0.4980(4) 0.046(3) Uani 0.1611(19) 1 d D U P A 2
C6A C 1.2030(18) 0.8200(19) 0.5276(6) 0.071(5) Uani 0.1611(19) 1 d D U P A 2
H6AA H 1.164895 0.851048 0.543145 0.107 Uiso 0.1611(19) 1 calc R U P A 2
H6AB H 1.257959 0.807855 0.548591 0.107 Uiso 0.1611(19) 1 calc R U P A 2
H6AC H 1.146868 0.748916 0.510262 0.107 Uiso 0.1611(19) 1 calc R U P A 2
C7A C 1.3267(17) 0.854(2) 0.4751(7) 0.066(5) Uani 0.1611(19) 1 d D U P A 2
H7AA H 1.284688 0.772817 0.470068 0.099 Uiso 0.1611(19) 1 calc R U P A 2
H7AB H 1.402113 0.877525 0.493262 0.099 Uiso 0.1611(19) 1 calc R U P A 2
H7AC H 1.333976 0.883225 0.447130 0.099 Uiso 0.1611(19) 1 calc R U P A 2
C8A C 1.3403(17) 1.0154(15) 0.5216(7) 0.063(6) Uani 0.1611(19) 1 d D U P A 2
H8AA H 1.365171 1.067536 0.500372 0.094 Uiso 0.1611(19) 1 calc R U P A 2
H8AB H 1.406349 1.016058 0.540572 0.094 Uiso 0.1611(19) 1 calc R U P A 2
H8AC H 1.299376 1.037920 0.539164 0.094 Uiso 0.1611(19) 1 calc R U P A 2
C9A C 1.3005(18) 1.1246(11) 0.4018(8) 0.042(3) Uani 0.1611(19) 1 d D U P A 2
C10A C 1.4286(17) 1.175(2) 0.4139(11) 0.048(6) Uani 0.1611(19) 1 d D U P A 2
H10D H 1.453915 1.136296 0.395330 0.072 Uiso 0.1611(19) 1 calc R U P A 2
H10E H 1.452685 1.168706 0.444430 0.072 Uiso 0.1611(19) 1 calc R U P A 2
H10F H 1.461911 1.254330 0.409814 0.072 Uiso 0.1611(19) 1 calc R U P A 2
C11A C 1.261(3) 1.147(2) 0.3566(10) 0.048(5) Uani 0.1611(19) 1 d D U P A 2
H11D H 1.295656 1.124509 0.335965 0.071 Uiso 0.1611(19) 1 calc R U P A 2
H11E H 1.284306 1.226895 0.357010 0.071 Uiso 0.1611(19) 1 calc R U P A 2
H11F H 1.178719 1.104788 0.347657 0.071 Uiso 0.1611(19) 1 calc R U P A 2
C12A C 1.256(4) 1.166(2) 0.4356(12) 0.045(5) Uani 0.1611(19) 1 d D U P A 2
H12D H 1.286130 1.246587 0.437288 0.067 Uiso 0.1611(19) 1 calc R U P A 2
H12E H 1.278882 1.146268 0.464042 0.067 Uiso 0.1611(19) 1 calc R U P A 2
H12F H 1.172768 1.130262 0.427260 0.067 Uiso 0.1611(19) 1 calc R U P A 2
Li2 Li -0.0922(5) 0.4741(7) 0.0121(2) 0.0415(19) Uani 0.640(3) 1 d D U P B 1
O26 O 0.0681(3) 0.5633(3) 0.03466(11) 0.0404(8) Uani 0.640(3) 1 d D U P B 1
O13 O -0.0215(3) 0.5920(5) 0.10453(16) 0.0357(13) Uani 0.640(3) 1 d D U P B 1
Si4 Si -0.1566(3) 0.5285(3) 0.09568(12) 0.0283(8) Uani 0.640(3) 1 d D U P B 1
O14 O -0.1986(3) 0.4400(4) 0.05072(15) 0.0258(11) Uani 0.640(3) 1 d D U P B 1
O15 O -0.2137(4) 0.6104(4) 0.09083(16) 0.0346(11) Uani 0.640(3) 1 d D U P B 1
O16 O -0.2017(6) 0.4531(5) 0.13344(15) 0.0345(10) Uani 0.640(3) 1 d D U P B 1
C37 C -0.3051(4) 0.3347(5) 0.0378(2) 0.0373(16) Uani 0.640(3) 1 d D U P B 1
C38 C -0.2904(8) 0.2473(6) 0.0639(4) 0.046(2) Uani 0.640(3) 1 d D U P B 1
H38A H -0.357100 0.174699 0.054169 0.068 Uiso 0.640(3) 1 calc R U P B 1
H38B H -0.281622 0.268700 0.094891 0.068 Uiso 0.640(3) 1 calc R U P B 1
H38C H -0.222911 0.242616 0.059419 0.068 Uiso 0.640(3) 1 calc R U P B 1
C39 C -0.3202(8) 0.3026(9) -0.0103(3) 0.059(3) Uani 0.640(3) 1 d D U P B 1
H39A H -0.387469 0.230341 -0.020060 0.089 Uiso 0.640(3) 1 calc R U P B 1
H39B H -0.253395 0.297355 -0.015320 0.089 Uiso 0.640(3) 1 calc R U P B 1
H39C H -0.329489 0.359145 -0.026608 0.089 Uiso 0.640(3) 1 calc R U P B 1
C40 C -0.4040(5) 0.3492(9) 0.0471(4) 0.061(3) Uani 0.640(3) 1 d D U P B 1
H40A H -0.410078 0.408274 0.031596 0.091 Uiso 0.640(3) 1 calc R U P B 1
H40B H -0.391696 0.369441 0.078461 0.091 Uiso 0.640(3) 1 calc R U P B 1
H40C H -0.474014 0.279271 0.037373 0.091 Uiso 0.640(3) 1 calc R U P B 1
C41 C -0.2059(5) 0.6950(5) 0.0620(2) 0.0410(15) Uani 0.640(3) 1 d D U P B 1
C42 C -0.1332(5) 0.6997(6) 0.0297(2) 0.0557(18) Uani 0.640(3) 1 d D U P B 1
H42A H -0.165989 0.626736 0.012192 0.084 Uiso 0.640(3) 1 calc R U P B 1
H42B H -0.056354 0.719304 0.045614 0.084 Uiso 0.640(3) 1 calc R U P B 1
H42C H -0.130595 0.755914 0.010655 0.084 Uiso 0.640(3) 1 calc R U P B 1
C43 C -0.3266(5) 0.6631(8) 0.0379(3) 0.0457(17) Uani 0.640(3) 1 d D U P B 1
H43A H -0.325799 0.720874 0.019898 0.069 Uiso 0.640(3) 1 calc R U P B 1
H43B H -0.373541 0.656003 0.058961 0.069 Uiso 0.640(3) 1 calc R U P B 1
H43C H -0.357876 0.591885 0.019231 0.069 Uiso 0.640(3) 1 calc R U P B 1
C44 C -0.1583(9) 0.8030(5) 0.0919(3) 0.068(3) Uani 0.640(3) 1 d D U P B 1
H44A H -0.149493 0.863685 0.074440 0.102 Uiso 0.640(3) 1 calc R U P B 1
H44B H -0.084425 0.818698 0.109669 0.102 Uiso 0.640(3) 1 calc R U P B 1
H44C H -0.210098 0.796573 0.110832 0.102 Uiso 0.640(3) 1 calc R U P B 1
C45 C -0.1820(6) 0.4775(6) 0.17998(18) 0.0385(14) Uani 0.640(3) 1 d D U P B 1
C46 C -0.0590(6) 0.5137(8) 0.2010(3) 0.063(2) Uani 0.640(3) 1 d D U P B 1
H46A H -0.038188 0.456871 0.192195 0.094 Uiso 0.640(3) 1 calc R U P B 1
H46B H -0.048611 0.522903 0.232758 0.094 Uiso 0.640(3) 1 calc R U P B 1
H46C H -0.010700 0.584533 0.191773 0.094 Uiso 0.640(3) 1 calc R U P B 1
C47 C -0.2584(9) 0.3699(8) 0.1951(3) 0.085(4) Uani 0.640(3) 1 d D U P B 1
H47A H -0.337609 0.349235 0.182255 0.127 Uiso 0.640(3) 1 calc R U P B 1
H47B H -0.245823 0.380173 0.226878 0.127 Uiso 0.640(3) 1 calc R U P B 1
H47C H -0.241223 0.310707 0.185912 0.127 Uiso 0.640(3) 1 calc R U P B 1
C48 C -0.2122(10) 0.5675(8) 0.1905(3) 0.063(2) Uani 0.640(3) 1 d D U P B 1
H48A H -0.291061 0.544447 0.176068 0.095 Uiso 0.640(3) 1 calc R U P B 1
H48B H -0.162457 0.636041 0.180144 0.095 Uiso 0.640(3) 1 calc R U P B 1
H48C H -0.203003 0.581045 0.221991 0.095 Uiso 0.640(3) 1 calc R U P B 1
Si6 Si 0.2127(3) 0.4596(3) 0.15013(10) 0.0297(6) Uani 0.640(3) 1 d D U P B 1
Ti2 Ti 0.1080(2) 0.6017(2) 0.08985(7) 0.0280(5) Uani 0.640(3) 1 d D U P B 1
O21 O 0.1478(3) 0.5007(3) 0.11406(11) 0.0440(7) Uani 0.640(3) 1 d D U P B 1
O22 O 0.3463(3) 0.5115(4) 0.14936(14) 0.0469(11) Uani 0.640(3) 1 d D U P B 1
O24 O 0.2070(2) 0.5092(2) 0.19662(9) 0.0418(7) Uani 0.640(3) 1 d D U P B 1
C61 C 0.4111(5) 0.4746(6) 0.1287(2) 0.0376(14) Uani 0.640(3) 1 d D U P B 1
C62 C 0.5255(5) 0.5767(9) 0.1344(3) 0.047(2) Uani 0.640(3) 1 d D U P B 1
H62A H 0.577930 0.555898 0.123707 0.071 Uiso 0.640(3) 1 calc R U P B 1
H62B H 0.555418 0.606577 0.165315 0.071 Uiso 0.640(3) 1 calc R U P B 1
H62C H 0.517000 0.633356 0.117931 0.071 Uiso 0.640(3) 1 calc R U P B 1
C63 C 0.4255(12) 0.3819(10) 0.1515(4) 0.049(2) Uani 0.640(3) 1 d D U P B 1
H63A H 0.351110 0.317896 0.149331 0.074 Uiso 0.640(3) 1 calc R U P B 1
H63B H 0.462498 0.409752 0.182210 0.074 Uiso 0.640(3) 1 calc R U P B 1
H63C H 0.472221 0.359132 0.137495 0.074 Uiso 0.640(3) 1 calc R U P B 1
C64 C 0.3574(8) 0.4332(7) 0.0811(2) 0.0521(18) Uani 0.640(3) 1 d D U P B 1
H64A H 0.351237 0.493332 0.066436 0.078 Uiso 0.640(3) 1 calc R U P B 1
H64B H 0.281740 0.370372 0.078166 0.078 Uiso 0.640(3) 1 calc R U P B 1
H64C H 0.404191 0.408939 0.067933 0.078 Uiso 0.640(3) 1 calc R U P B 1
O23 O 0.1618(2) 0.3264(2) 0.14450(11) 0.0413(7) Uani 0.640(3) 1 d D U P B 1
C65 C 0.0460(5) 0.2377(4) 0.1309(2) 0.0452(14) Uani 0.640(3) 1 d D U P B 1
C66 C 0.0118(5) 0.2243(6) 0.08175(19) 0.0589(15) Uani 0.640(3) 1 d D U P B 1
H66A H 0.010635 0.292228 0.072631 0.088 Uiso 0.640(3) 1 calc R U P B 1
H66B H -0.063747 0.160926 0.071768 0.088 Uiso 0.640(3) 1 calc R U P B 1
H66C H 0.066300 0.211210 0.069043 0.088 Uiso 0.640(3) 1 calc R U P B 1
C67 C -0.0328(6) 0.2620(11) 0.1529(3) 0.055(2) Uani 0.640(3) 1 d D U P B 1
H67A H -0.041501 0.324269 0.141115 0.083 Uiso 0.640(3) 1 calc R U P B 1
H67B H -0.000909 0.281611 0.184301 0.083 Uiso 0.640(3) 1 calc R U P B 1
H67C H -0.106920 0.195894 0.147586 0.083 Uiso 0.640(3) 1 calc R U P B 1
C68 C 0.0513(8) 0.1331(6) 0.1457(3) 0.058(2) Uani 0.640(3) 1 d D U P B 1
H68A H -0.024450 0.069166 0.137605 0.087 Uiso 0.640(3) 1 calc R U P B 1
H68B H 0.078542 0.144669 0.177329 0.087 Uiso 0.640(3) 1 calc R U P B 1
H68C H 0.103048 0.118698 0.131581 0.087 Uiso 0.640(3) 1 calc R U P B 1
C69 C 0.2704(4) 0.5233(5) 0.23996(14) 0.0392(11) Uani 0.640(3) 1 d D U P B 1
C70 C 0.3901(5) 0.6159(5) 0.2446(2) 0.0478(16) Uani 0.640(3) 1 d D U P B 1
H70A H 0.427660 0.594832 0.224923 0.072 Uiso 0.640(3) 1 calc R U P B 1
H70B H 0.432248 0.627970 0.274693 0.072 Uiso 0.640(3) 1 calc R U P B 1
H70C H 0.387880 0.684549 0.237308 0.072 Uiso 0.640(3) 1 calc R U P B 1
C71 C 0.2110(5) 0.5561(5) 0.26986(18) 0.0481(13) Uani 0.640(3) 1 d D U P B 1
H71A H 0.207351 0.623675 0.261785 0.072 Uiso 0.640(3) 1 calc R U P B 1
H71B H 0.253236 0.570178 0.300011 0.072 Uiso 0.640(3) 1 calc R U P B 1
H71C H 0.134175 0.495561 0.267081 0.072 Uiso 0.640(3) 1 calc R U P B 1
C72 C 0.2692(4) 0.4146(4) 0.24976(18) 0.0453(11) Uani 0.640(3) 1 d D U P B 1
H72A H 0.191145 0.357648 0.247857 0.068 Uiso 0.640(3) 1 calc R U P B 1
H72B H 0.314115 0.424723 0.279155 0.068 Uiso 0.640(3) 1 calc R U P B 1
H72C H 0.301740 0.391037 0.228624 0.068 Uiso 0.640(3) 1 calc R U P B 1
Li2A Li -0.0782(6) 0.4478(9) 0.0239(3) 0.027(2) Uani 0.360(3) 1 d D U P B 2
O26A O 0.0775(4) 0.5356(5) 0.04966(16) 0.0271(12) Uani 0.360(3) 1 d D U P B 2
O13A O -0.0294(5) 0.5955(7) 0.1071(2) 0.0236(17) Uani 0.360(3) 1 d D U P B 2
Si4A Si -0.1642(5) 0.5227(6) 0.0966(2) 0.0256(13) Uani 0.360(3) 1 d D U P B 2
O14A O -0.1964(5) 0.4253(6) 0.0559(3) 0.0199(15) Uani 0.360(3) 1 d D U P B 2
O15A O -0.2283(7) 0.5960(7) 0.0836(3) 0.0331(17) Uani 0.360(3) 1 d D U P B 2
O16A O -0.2110(10) 0.4588(9) 0.1366(3) 0.040(2) Uani 0.360(3) 1 d D U P B 2
C37A C -0.3077(6) 0.3281(8) 0.0377(4) 0.030(2) Uani 0.360(3) 1 d D U P B 2
C38A C -0.3181(12) 0.2355(10) 0.0657(6) 0.033(3) Uani 0.360(3) 1 d D U P B 2
H38D H -0.390349 0.168970 0.054111 0.050 Uiso 0.360(3) 1 calc R U P B 2
H38E H -0.314919 0.260243 0.095663 0.050 Uiso 0.360(3) 1 calc R U P B 2
H38F H -0.255692 0.217959 0.065115 0.050 Uiso 0.360(3) 1 calc R U P B 2
C39A C -0.3046(12) 0.2943(14) -0.0083(4) 0.029(2) Uani 0.360(3) 1 d D U P B 2
H39D H -0.376417 0.229266 -0.021897 0.044 Uiso 0.360(3) 1 calc R U P B 2
H39E H -0.242392 0.275558 -0.007357 0.044 Uiso 0.360(3) 1 calc R U P B 2
H39F H -0.292859 0.356130 -0.025375 0.044 Uiso 0.360(3) 1 calc R U P B 2
C40A C -0.4034(8) 0.3569(13) 0.0375(5) 0.033(2) Uani 0.360(3) 1 d D U P B 2
H40D H -0.397141 0.413621 0.018222 0.050 Uiso 0.360(3) 1 calc R U P B 2
H40E H -0.399043 0.385719 0.067061 0.050 Uiso 0.360(3) 1 calc R U P B 2
H40F H -0.476009 0.289949 0.027046 0.050 Uiso 0.360(3) 1 calc R U P B 2
C41A C -0.2021(9) 0.6994(8) 0.0654(3) 0.042(2) Uani 0.360(3) 1 d D U P B 2
C42A C -0.1019(9) 0.7342(11) 0.0436(4) 0.056(3) Uani 0.360(3) 1 d D U P B 2
H42D H -0.111428 0.670105 0.024838 0.085 Uiso 0.360(3) 1 calc R U P B 2
H42E H -0.031802 0.761331 0.065968 0.085 Uiso 0.360(3) 1 calc R U P B 2
H42F H -0.098006 0.793621 0.026100 0.085 Uiso 0.360(3) 1 calc R U P B 2
C43A C -0.3089(10) 0.6788(15) 0.0318(5) 0.055(4) Uani 0.360(3) 1 d D U P B 2
H43D H -0.295505 0.746634 0.018419 0.083 Uiso 0.360(3) 1 calc R U P B 2
H43E H -0.372250 0.658718 0.046247 0.083 Uiso 0.360(3) 1 calc R U P B 2
H43F H -0.327204 0.617967 0.009231 0.083 Uiso 0.360(3) 1 calc R U P B 2
C44A C -0.1810(13) 0.7859(8) 0.1023(5) 0.051(3) Uani 0.360(3) 1 d D U P B 2
H44D H -0.171939 0.854897 0.090741 0.076 Uiso 0.360(3) 1 calc R U P B 2
H44E H -0.112103 0.800512 0.123570 0.076 Uiso 0.360(3) 1 calc R U P B 2
H44F H -0.245461 0.758063 0.116408 0.076 Uiso 0.360(3) 1 calc R U P B 2
C45A C -0.1813(11) 0.4864(10) 0.1831(3) 0.040(2) Uani 0.360(3) 1 d D U P B 2
C46A C -0.0537(11) 0.5513(13) 0.1993(6) 0.064(4) Uani 0.360(3) 1 d D U P B 2
H46D H -0.017648 0.512576 0.186738 0.095 Uiso 0.360(3) 1 calc R U P B 2
H46E H -0.034746 0.556912 0.231121 0.095 Uiso 0.360(3) 1 calc R U P B 2
H46F H -0.026518 0.626096 0.190644 0.095 Uiso 0.360(3) 1 calc R U P B 2
C47A C -0.2267(14) 0.3761(10) 0.2012(4) 0.057(3) Uani 0.360(3) 1 d D U P B 2
H47D H -0.306114 0.329440 0.186484 0.085 Uiso 0.360(3) 1 calc R U P B 2
H47E H -0.221200 0.389487 0.232440 0.085 Uiso 0.360(3) 1 calc R U P B 2
H47F H -0.182296 0.338188 0.196249 0.085 Uiso 0.360(3) 1 calc R U P B 2
C48A C -0.2362(15) 0.5537(14) 0.1958(5) 0.056(3) Uani 0.360(3) 1 d D U P B 2
H48D H -0.213730 0.619762 0.180676 0.084 Uiso 0.360(3) 1 calc R U P B 2
H48E H -0.212186 0.576782 0.227312 0.084 Uiso 0.360(3) 1 calc R U P B 2
H48F H -0.318650 0.508476 0.187816 0.084 Uiso 0.360(3) 1 calc R U P B 2
Si6A Si 0.2077(5) 0.4448(5) 0.14785(17) 0.0314(11) Uani 0.360(3) 1 d D U P B 2
Ti2A Ti 0.1063(3) 0.6015(3) 0.10064(12) 0.0208(6) Uani 0.360(3) 1 d D U P B 2
O21A O 0.1489(3) 0.5250(3) 0.14067(14) 0.0239(9) Uani 0.360(3) 1 d D U P B 2
O22A O 0.3277(5) 0.5080(6) 0.1329(2) 0.0376(15) Uani 0.360(3) 1 d D U P B 2
O24A O 0.2231(4) 0.4195(4) 0.19659(13) 0.0398(11) Uani 0.360(3) 1 d D U P B 2
C61A C 0.3991(9) 0.4656(11) 0.1197(4) 0.039(2) Uani 0.360(3) 1 d D U P B 2
C62A C 0.5094(8) 0.5678(15) 0.1209(5) 0.045(3) Uani 0.360(3) 1 d D U P B 2
H62D H 0.560165 0.546349 0.109217 0.067 Uiso 0.360(3) 1 calc R U P B 2
H62E H 0.544631 0.603310 0.151057 0.067 Uiso 0.360(3) 1 calc R U P B 2
H62F H 0.495164 0.620111 0.103342 0.067 Uiso 0.360(3) 1 calc R U P B 2
C63A C 0.416(2) 0.3889(17) 0.1515(7) 0.043(3) Uani 0.360(3) 1 d D U P B 2
H63D H 0.342491 0.325592 0.151601 0.064 Uiso 0.360(3) 1 calc R U P B 2
H63E H 0.450328 0.430326 0.180851 0.064 Uiso 0.360(3) 1 calc R U P B 2
H63F H 0.465705 0.361583 0.142571 0.064 Uiso 0.360(3) 1 calc R U P B 2
C64A C 0.3452(14) 0.4024(13) 0.0745(5) 0.056(3) Uani 0.360(3) 1 d D U P B 2
H64D H 0.323004 0.447814 0.055333 0.083 Uiso 0.360(3) 1 calc R U P B 2
H64E H 0.278062 0.332812 0.075484 0.083 Uiso 0.360(3) 1 calc R U P B 2
H64F H 0.399447 0.385529 0.063251 0.083 Uiso 0.360(3) 1 calc R U P B 2
O23A O 0.1342(4) 0.3289(3) 0.11588(18) 0.0384(11) Uani 0.360(3) 1 d D U P B 2
C65A C 0.0329(7) 0.2300(7) 0.1194(3) 0.040(2) Uani 0.360(3) 1 d D U P B 2
C66A C -0.0282(8) 0.1725(9) 0.0737(3) 0.058(3) Uani 0.360(3) 1 d D U P B 2
H66D H -0.052294 0.220751 0.057219 0.087 Uiso 0.360(3) 1 calc R U P B 2
H66E H -0.094686 0.102394 0.074799 0.087 Uiso 0.360(3) 1 calc R U P B 2
H66F H 0.022743 0.156966 0.059482 0.087 Uiso 0.360(3) 1 calc R U P B 2
C67A C -0.0396(10) 0.2608(17) 0.1431(6) 0.048(3) Uani 0.360(3) 1 d D U P B 2
H67D H -0.050460 0.320753 0.130061 0.072 Uiso 0.360(3) 1 calc R U P B 2
H67E H -0.001727 0.285919 0.173844 0.072 Uiso 0.360(3) 1 calc R U P B 2
H67F H -0.113354 0.195543 0.140617 0.072 Uiso 0.360(3) 1 calc R U P B 2
C68A C 0.0751(14) 0.1581(10) 0.1457(6) 0.052(3) Uani 0.360(3) 1 d D U P B 2
H68D H 0.130232 0.147789 0.132378 0.078 Uiso 0.360(3) 1 calc R U P B 2
H68E H 0.010934 0.085350 0.145933 0.078 Uiso 0.360(3) 1 calc R U P B 2
H68F H 0.110939 0.195118 0.175609 0.078 Uiso 0.360(3) 1 calc R U P B 2
C69A C 0.2749(7) 0.4841(8) 0.2388(2) 0.042(2) Uani 0.360(3) 1 d D U P B 2
C70A C 0.3836(8) 0.5858(9) 0.2365(4) 0.055(3) Uani 0.360(3) 1 d D U P B 2
H70D H 0.433732 0.562393 0.225412 0.083 Uiso 0.360(3) 1 calc R U P B 2
H70E H 0.421168 0.627503 0.265691 0.083 Uiso 0.360(3) 1 calc R U P B 2
H70F H 0.366168 0.633377 0.217067 0.083 Uiso 0.360(3) 1 calc R U P B 2
C71A C 0.1939(9) 0.5180(10) 0.2535(3) 0.059(2) Uani 0.360(3) 1 d D U P B 2
H71D H 0.169458 0.555960 0.231238 0.088 Uiso 0.360(3) 1 calc R U P B 2
H71E H 0.231632 0.568492 0.280835 0.088 Uiso 0.360(3) 1 calc R U P B 2
H71F H 0.127897 0.451677 0.257906 0.088 Uiso 0.360(3) 1 calc R U P B 2
C72A C 0.2985(10) 0.4081(9) 0.2686(3) 0.059(3) Uani 0.360(3) 1 d D U P B 2
H72D H 0.226985 0.343712 0.269883 0.089 Uiso 0.360(3) 1 calc R U P B 2
H72E H 0.336851 0.448985 0.297844 0.089 Uiso 0.360(3) 1 calc R U P B 2
H72F H 0.347012 0.382546 0.257339 0.089 Uiso 0.360(3) 1 calc R U P B 2
C49 C 0.2582(2) 1.0140(2) 0.05117(8) 0.0358(5) Uani 1 1 d . . . . .
C50 C 0.3195(3) 1.0104(2) 0.01591(9) 0.0447(6) Uani 1 1 d . . . . .
H50A H 0.270028 0.945105 -0.005760 0.067 Uiso 1 1 calc R U . . .
H50B H 0.388385 1.005796 0.028849 0.067 Uiso 1 1 calc R U . . .
H50C H 0.339669 1.078130 0.001847 0.067 Uiso 1 1 calc R U . . .
C51 C 0.3319(3) 1.1144(2) 0.08535(10) 0.0499(7) Uani 1 1 d . . . . .
H51A H 0.348432 1.182705 0.071957 0.075 Uiso 1 1 calc R U . . .
H51B H 0.402921 1.112974 0.097630 0.075 Uiso 1 1 calc R U . . .
H51C H 0.292019 1.112508 0.108529 0.075 Uiso 1 1 calc R U . . .
C52 C 0.1469(3) 1.0146(3) 0.03178(11) 0.0535(8) Uani 1 1 d . . . . .
H52A H 0.162264 1.080261 0.016725 0.080 Uiso 1 1 calc R U . . .
H52B H 0.108733 1.016756 0.055111 0.080 Uiso 1 1 calc R U . . .
H52C H 0.098162 0.947064 0.011064 0.080 Uiso 1 1 calc R U . . .
C53 C 0.5207(2) 0.9241(2) 0.12897(8) 0.0334(5) Uani 1 1 d . . . . .
C54 C 0.5907(2) 0.9081(3) 0.09949(9) 0.0469(7) Uani 1 1 d . . . . .
H54A H 0.550945 0.831658 0.084520 0.070 Uiso 1 1 calc R U . . .
H54B H 0.664306 0.921896 0.116970 0.070 Uiso 1 1 calc R U . . .
H54C H 0.602152 0.960417 0.077964 0.070 Uiso 1 1 calc R U . . .
C55 C 0.5830(2) 1.0407(2) 0.15391(9) 0.0420(6) Uani 1 1 d . . . . .
H55A H 0.601033 1.095572 0.133348 0.063 Uiso 1 1 calc R U . . .
H55B H 0.653126 1.050478 0.173047 0.063 Uiso 1 1 calc R U . . .
H55C H 0.534938 1.051347 0.171429 0.063 Uiso 1 1 calc R U . . .
C56 C 0.4919(2) 0.8357(2) 0.15989(9) 0.0412(6) Uani 1 1 d . . . . .
H56A H 0.445665 0.761685 0.143010 0.062 Uiso 1 1 calc R U . . .
H56B H 0.449653 0.848945 0.179567 0.062 Uiso 1 1 calc R U . . .
H56C H 0.561946 0.839697 0.176918 0.062 Uiso 1 1 calc R U . . .
C57 C 0.2412(2) 0.9239(3) 0.18720(8) 0.0419(6) Uani 1 1 d . . . . .
C58 C 0.2893(3) 1.0361(3) 0.21489(10) 0.0603(9) Uani 1 1 d . . . . .
H58A H 0.284435 1.091125 0.196399 0.090 Uiso 1 1 calc R U . . .
H58B H 0.368573 1.060317 0.228878 0.090 Uiso 1 1 calc R U . . .
H58C H 0.245681 1.029243 0.237237 0.090 Uiso 1 1 calc R U . . .
C59 C 0.2463(3) 0.8349(3) 0.21465(10) 0.0563(8) Uani 1 1 d . . . . .
H59A H 0.218988 0.764955 0.195671 0.084 Uiso 1 1 calc R U . . .
H59B H 0.198563 0.823332 0.235782 0.084 Uiso 1 1 calc R U . . .
H59C H 0.324620 0.859288 0.230094 0.084 Uiso 1 1 calc R U . . .
C60 C 0.1198(2) 0.8876(3) 0.16297(10) 0.0480(7) Uani 1 1 d . . . . .
H60A H 0.118681 0.941899 0.143436 0.072 Uiso 1 1 calc R U . . .
H60B H 0.073289 0.883083 0.183961 0.072 Uiso 1 1 calc R U . . .
H60C H 0.089511 0.814357 0.145930 0.072 Uiso 1 1 calc R U . . .
Li1 Li 0.9284(4) 1.0307(5) 0.50549(16) 0.0501(12) Uani 1 1 d . . . . .

loop_
_atom_site_aniso_label
_atom_site_aniso_U_11
_atom_site_aniso_U_22
_atom_site_aniso_U_33
_atom_site_aniso_U_23
_atom_site_aniso_U_13
_atom_site_aniso_U_12
Si5 0.0269(3) 0.0232(3) 0.0279(3) 0.0033(2) 0.0060(2) 0.0083(2)
O17 0.0331(8) 0.0273(9) 0.0415(9) 0.0063(7) 0.0072(7) 0.0087(7)
O18 0.0365(9) 0.0267(8) 0.0342(9) 0.0048(7) 0.0048(7) 0.0132(7)
O19 0.0300(8) 0.0308(9) 0.0291(8) 0.0009(7) 0.0063(6) 0.0105(7)
O20 0.0332(9) 0.0392(10) 0.0326(9) -0.0004(7) 0.0098(7) 0.0129(8)
O25 0.0424(10) 0.0532(12) 0.0357(9) 0.0003(8) 0.0060(8) 0.0228(9)
O5 0.0386(9) 0.0436(11) 0.0479(11) 0.0165(9) 0.0124(8) 0.0198(8)
Si2 0.0279(5) 0.0263(4) 0.0303(5) 0.0048(3) 0.0059(3) 0.0116(3)
O6 0.0323(10) 0.0288(10) 0.0412(11) 0.0096(9) 0.0058(9) 0.0104(8)
O7 0.0301(9) 0.0327(10) 0.0327(10) 0.0039(8) 0.0047(8) 0.0132(8)
O8 0.0387(10) 0.0468(12) 0.0333(10) 0.0001(9) 0.0071(8) 0.0205(9)
C13 0.0377(15) 0.0246(14) 0.0580(18) 0.0118(13) 0.0096(13) 0.0091(12)
C14 0.0393(17) 0.0341(19) 0.063(2) 0.011(2) 0.0083(17) 0.0088(16)
C15 0.049(2) 0.032(2) 0.102(3) 0.006(2) 0.026(2) 0.0127(18)
C16 0.049(2) 0.052(3) 0.071(3) 0.033(2) 0.0033(19) 0.009(2)
C17 0.0281(13) 0.0447(17) 0.0406(15) -0.0015(13) 0.0043(11) 0.0139(12)
C18 0.0357(18) 0.044(2) 0.105(3) -0.010(2) 0.018(2) 0.0075(16)
C19 0.0432(19) 0.107(3) 0.0379(17) 0.0013(19) -0.0011(14) 0.039(2)
C20 0.0359(15) 0.058(2) 0.0497(18) 0.0085(15) 0.0115(13) 0.0240(15)
C21 0.0545(18) 0.070(2) 0.0426(17) -0.0099(16) 0.0088(14) 0.0386(17)
C22 0.088(3) 0.066(2) 0.076(3) -0.014(2) 0.017(2) 0.039(2)
C23 0.056(2) 0.106(3) 0.053(2) -0.001(2) 0.0130(17) 0.047(2)
C24 0.062(2) 0.116(4) 0.0406(18) -0.008(2) 0.0092(17) 0.048(2)
Si2A 0.029(3) 0.028(3) 0.038(3) 0.011(3) 0.013(3) 0.013(2)
O6A 0.034(4) 0.024(4) 0.046(4) 0.014(4) 0.009(4) 0.010(3)
O7A 0.030(3) 0.037(4) 0.034(4) 0.006(4) 0.008(3) 0.015(3)
O8A 0.048(4) 0.051(4) 0.043(4) -0.002(4) 0.011(4) 0.020(4)
C13A 0.037(5) 0.027(4) 0.056(5) 0.013(4) 0.009(4) 0.012(4)
C14A 0.037(7) 0.025(9) 0.053(11) 0.012(9) 0.006(8) 0.018(7)
C15A 0.052(8) 0.024(8) 0.062(7) 0.005(7) 0.017(7) 0.008(8)
C16A 0.044(9) 0.037(10) 0.057(8) 0.015(8) 0.004(8) 0.017(8)
C17A 0.029(4) 0.046(5) 0.042(5) -0.003(4) 0.010(4) 0.019(4)
C18A 0.034(9) 0.040(7) 0.060(10) -0.011(7) 0.026(8) 0.005(6)
C19A 0.033(7) 0.064(8) 0.046(8) 0.001(7) 0.012(7) 0.023(7)
C20A 0.033(7) 0.051(8) 0.049(6) -0.004(6) 0.012(6) 0.017(6)
C21A 0.054(5) 0.067(5) 0.043(5) -0.006(4) 0.014(4) 0.031(4)
C22A 0.075(9) 0.073(7) 0.053(9) -0.012(7) 0.016(8) 0.032(7)
C23A 0.050(7) 0.091(10) 0.033(9) 0.000(9) 0.015(7) 0.028(7)
C24A 0.056(8) 0.077(9) 0.040(8) 0.000(7) 0.010(7) 0.029(7)
Ti1 0.0280(2) 0.0295(2) 0.0292(2) 0.00605(17) 0.00640(17) 0.00940(18)
Si3 0.0284(5) 0.0317(5) 0.0376(6) 0.0106(4) 0.0102(5) 0.0085(4)
O9 0.0312(12) 0.0346(11) 0.0398(12) 0.0074(9) 0.0067(10) 0.0105(9)
O10 0.0296(10) 0.0341(11) 0.0487(12) -0.0040(10) 0.0133(9) 0.0072(9)
O11 0.0420(12) 0.0486(13) 0.0521(13) -0.0061(11) 0.0130(10) 0.0148(10)
O12 0.0506(13) 0.0431(13) 0.0452(12) 0.0070(10) 0.0092(10) 0.0181(11)
C25 0.0298(14) 0.0346(16) 0.0427(16) 0.0048(14) 0.0114(13) 0.0080(13)
C26 0.053(2) 0.070(3) 0.066(2) -0.012(2) 0.0265(19) 0.015(2)
C27 0.046(2) 0.085(3) 0.058(2) 0.004(2) 0.0084(17) 0.025(2)
C28 0.059(2) 0.044(2) 0.107(4) 0.012(2) 0.041(3) 0.0079(19)
C29 0.0432(17) 0.064(2) 0.0391(17) 0.0070(16) 0.0177(14) 0.0237(16)
C30 0.096(4) 0.050(2) 0.074(3) -0.007(2) 0.024(3) 0.021(2)
C31 0.053(2) 0.088(3) 0.046(2) -0.007(2) 0.0095(17) 0.032(2)
C32 0.0486(19) 0.075(3) 0.0429(19) -0.0032(18) 0.0102(15) 0.0326(19)
C33 0.0430(16) 0.0456(18) 0.0367(16) 0.0152(14) 0.0101(13) 0.0220(14)
C34 0.064(3) 0.063(3) 0.080(3) 0.034(2) 0.022(2) 0.029(2)
C35 0.047(2) 0.061(2) 0.059(2) 0.011(2) 0.0138(17) 0.0212(19)
C36 0.080(3) 0.078(3) 0.043(2) 0.0038(19) 0.0056(19) 0.044(2)
Si1 0.0309(5) 0.0264(6) 0.0333(6) -0.0003(5) 0.0063(4) 0.0149(5)
O1 0.0263(10) 0.0274(15) 0.0393(13) 0.0011(11) 0.0027(9) 0.0092(10)
O2 0.0512(14) 0.0312(12) 0.0462(15) 0.0024(11) 0.0222(13) 0.0206(11)
O3 0.0369(11) 0.0462(15) 0.0334(12) 0.0020(11) 0.0066(10) 0.0272(10)
O4 0.0330(12) 0.0288(12) 0.0435(15) 0.0024(11) 0.0075(11) 0.0145(10)
C1 0.061(2) 0.0352(17) 0.054(2) -0.0021(17) 0.0306(18) 0.0192(16)
C2 0.065(3) 0.050(2) 0.091(3) -0.003(3) 0.045(3) 0.023(2)
C3 0.086(3) 0.034(2) 0.078(4) -0.005(2) 0.047(3) 0.021(2)
C4 0.080(3) 0.063(3) 0.055(2) -0.006(2) 0.025(2) 0.030(3)
C5 0.0430(16) 0.0470(19) 0.0356(16) 0.0040(15) 0.0035(14) 0.0288(14)
C6 0.055(2) 0.053(2) 0.047(2) 0.0123(18) 0.0019(18) 0.0210(18)
C7 0.071(3) 0.096(3) 0.054(3) 0.011(2) 0.006(2) 0.063(3)
C8 0.048(2) 0.053(2) 0.052(3) 0.0056(19) -0.0033(18) 0.0166(18)
C9 0.0338(18) 0.0249(15) 0.055(2) 0.0050(15) 0.0089(16) 0.0106(13)
C10 0.0336(18) 0.036(2) 0.055(3) -0.0028(19) 0.0113(18) 0.0124(16)
C11 0.052(3) 0.047(3) 0.064(2) 0.012(2) 0.003(2) 0.025(2)
C12 0.041(2) 0.029(2) 0.084(3) 0.009(2) 0.022(2) 0.0182(19)
Ti1A 0.0280(2) 0.0295(2) 0.0292(2) 0.00605(17) 0.00640(17) 0.00940(18)
Si3A 0.033(3) 0.044(3) 0.041(3) 0.019(2) -0.006(2) 0.002(2)
O9A 0.031(4) 0.036(4) 0.038(4) 0.019(3) 0.002(4) 0.001(3)
O10A 0.037(3) 0.048(4) 0.057(4) 0.004(3) 0.010(3) 0.003(3)
O11A 0.061(4) 0.057(4) 0.045(3) 0.006(3) 0.000(3) 0.011(3)
O12A 0.059(4) 0.044(4) 0.042(4) 0.008(3) -0.011(3) 0.013(3)
C25A 0.042(4) 0.042(4) 0.053(5) 0.009(4) 0.008(4) 0.010(4)
C26A 0.054(7) 0.057(7) 0.069(8) 0.019(6) -0.005(7) 0.018(6)
C27A 0.067(8) 0.057(8) 0.063(6) -0.004(6) 0.002(6) 0.022(7)
C28A 0.047(6) 0.063(7) 0.081(8) 0.014(7) 0.008(7) 0.002(6)
C29A 0.055(5) 0.065(5) 0.044(4) 0.003(4) 0.004(4) 0.017(4)
C30A 0.059(8) 0.057(8) 0.077(10) -0.003(8) -0.007(8) 0.022(6)
C31A 0.046(7) 0.075(8) 0.034(6) 0.009(6) -0.007(6) 0.009(6)
C32A 0.069(8) 0.094(10) 0.064(9) 0.000(8) 0.015(7) 0.029(7)
C33A 0.053(4) 0.051(4) 0.039(4) 0.012(4) 0.001(4) 0.019(4)
C34A 0.064(7) 0.039(6) 0.048(7) 0.019(6) 0.005(7) 0.011(6)
C35A 0.063(8) 0.066(9) 0.069(9) 0.024(8) 0.018(7) 0.024(7)
C36A 0.053(7) 0.063(8) 0.032(5) 0.016(5) 0.001(5) 0.011(6)
Si1A 0.031(2) 0.024(2) 0.047(3) -0.003(2) 0.012(2) 0.0104(19)
O1A 0.030(4) 0.021(4) 0.040(4) -0.004(4) 0.002(3) 0.004(3)
O2A 0.049(4) 0.025(4) 0.050(4) -0.001(4) 0.020(4) 0.016(3)
O3A 0.037(4) 0.040(4) 0.043(4) -0.002(4) 0.008(3) 0.024(3)
O4A 0.032(4) 0.024(3) 0.048(5) 0.006(4) 0.001(4) 0.012(3)
C1A 0.062(5) 0.031(4) 0.054(5) -0.002(4) 0.026(4) 0.019(4)
C2A 0.065(7) 0.039(8) 0.070(9) 0.008(8) 0.029(7) 0.016(6)
C3A 0.069(9) 0.029(6) 0.066(10) 0.003(7) 0.037(9) 0.018(6)
C4A 0.077(9) 0.048(9) 0.071(9) 0.001(8) 0.000(8) 0.018(8)
C5A 0.048(4) 0.050(5) 0.043(5) 0.006(4) 0.008(4) 0.026(4)
C6A 0.066(8) 0.071(8) 0.054(8) 0.018(7) 0.000(7) 0.017(7)
C7A 0.070(9) 0.097(10) 0.055(10) 0.003(9) 0.002(8) 0.063(8)
C8A 0.063(9) 0.054(8) 0.055(10) 0.006(7) -0.006(8) 0.021(7)
C9A 0.037(5) 0.024(4) 0.057(5) 0.007(4) 0.001(4) 0.011(4)
C10A 0.041(6) 0.032(9) 0.050(11) 0.001(8) -0.002(7) 0.004(6)
C11A 0.060(10) 0.040(8) 0.055(7) 0.008(6) -0.006(7) 0.040(7)
C12A 0.045(9) 0.022(8) 0.060(8) 0.006(7) 0.003(7) 0.012(7)
Li2 0.028(3) 0.051(4) 0.041(3) -0.009(3) 0.009(3) 0.015(3)
O26 0.0345(15) 0.056(2) 0.0270(18) 0.0007(15) 0.0069(14) 0.0182(14)
O13 0.0266(18) 0.035(2) 0.036(2) -0.0049(18) 0.0043(16) 0.0079(16)
Si4 0.0307(13) 0.0267(12) 0.0246(12) 0.0014(9) 0.0051(9) 0.0113(9)
O14 0.0247(15) 0.0268(18) 0.0242(17) 0.0010(14) 0.0035(12) 0.0112(12)
O15 0.043(2) 0.0340(19) 0.0297(19) 0.0023(16) 0.0107(16) 0.0197(16)
O16 0.043(2) 0.0370(18) 0.0269(17) -0.0002(15) 0.0094(15) 0.0215(15)
C37 0.030(2) 0.030(2) 0.038(3) -0.002(2) 0.004(2) 0.003(2)
C38 0.040(5) 0.033(3) 0.050(3) -0.001(3) 0.013(3) 0.004(3)
C39 0.049(5) 0.056(5) 0.045(3) -0.005(3) 0.003(3) 0.005(4)
C40 0.029(3) 0.055(5) 0.078(6) -0.009(4) 0.005(3) 0.007(3)
C41 0.042(2) 0.038(2) 0.046(3) 0.014(2) 0.007(2) 0.023(2)
C42 0.047(3) 0.064(4) 0.073(4) 0.042(4) 0.028(3) 0.033(3)
C43 0.037(3) 0.067(4) 0.035(3) 0.027(3) 0.014(2) 0.023(3)
C44 0.083(6) 0.039(3) 0.059(4) 0.009(3) -0.009(4) 0.017(3)
C45 0.046(2) 0.047(3) 0.027(2) 0.002(2) 0.010(2) 0.024(2)
C46 0.061(3) 0.101(6) 0.035(3) 0.003(4) 0.007(3) 0.047(4)
C47 0.096(6) 0.076(4) 0.032(3) 0.018(3) 0.005(4) -0.001(4)
C48 0.102(6) 0.088(5) 0.035(3) 0.011(3) 0.035(3) 0.066(5)
Si6 0.0363(10) 0.0251(9) 0.0324(11) 0.0042(7) 0.0083(8) 0.0180(7)
Ti2 0.0260(5) 0.0260(5) 0.0280(10) 0.0003(6) 0.0029(6) 0.0099(4)
O21 0.0483(16) 0.0439(16) 0.0384(17) 0.0014(14) 0.0049(13) 0.0222(13)
O22 0.0443(18) 0.0455(19) 0.048(2) -0.0091(18) 0.0158(16) 0.0175(15)
O24 0.0413(14) 0.0477(16) 0.0402(14) -0.0011(12) 0.0097(11) 0.0241(13)
C61 0.043(2) 0.048(3) 0.027(3) -0.003(2) 0.0081(19) 0.026(2)
C62 0.044(3) 0.053(3) 0.048(5) 0.002(3) 0.015(3) 0.024(3)
C63 0.058(5) 0.049(4) 0.040(4) 0.006(3) 0.007(3) 0.024(3)
C64 0.076(4) 0.050(5) 0.038(3) -0.007(3) 0.004(3) 0.040(3)
O23 0.0423(15) 0.0361(14) 0.0460(17) 0.0005(13) 0.0084(13) 0.0194(12)
C65 0.045(2) 0.032(2) 0.053(3) -0.003(2) 0.005(2) 0.0157(19)
C66 0.052(3) 0.054(4) 0.058(3) -0.011(3) 0.006(3) 0.017(3)
C67 0.044(3) 0.055(4) 0.065(5) 0.002(4) 0.011(3) 0.023(3)
C68 0.053(4) 0.032(3) 0.086(4) 0.007(3) 0.019(3) 0.014(3)
C69 0.045(2) 0.042(3) 0.0330(19) 0.0000(19) 0.0109(16) 0.022(2)
C70 0.049(3) 0.042(3) 0.046(3) 0.002(3) 0.013(2) 0.015(2)
C71 0.055(3) 0.054(3) 0.040(3) -0.001(2) 0.015(2) 0.028(3)
C72 0.045(3) 0.050(3) 0.040(3) 0.003(2) 0.009(2) 0.021(2)
Li2A 0.026(3) 0.036(4) 0.024(4) 0.003(3) 0.006(3) 0.017(3)
O26A 0.022(2) 0.038(3) 0.015(2) -0.002(2) 0.0026(18) 0.0092(19)
O13A 0.027(3) 0.028(3) 0.023(3) -0.005(2) 0.006(2) 0.019(2)
Si4A 0.0216(17) 0.029(2) 0.029(2) -0.0053(17) 0.0091(14) 0.0132(15)
O14A 0.024(2) 0.016(2) 0.024(3) 0.0065(19) 0.0066(19) 0.0114(17)
O15A 0.031(3) 0.031(3) 0.041(3) -0.007(2) 0.002(2) 0.020(2)
O16A 0.038(3) 0.045(3) 0.027(3) -0.002(3) 0.015(2) 0.009(3)
C37A 0.025(3) 0.028(4) 0.032(3) -0.004(3) 0.009(3) 0.009(3)
C38A 0.022(5) 0.027(4) 0.040(5) 0.008(3) 0.013(4) 0.000(3)
C39A 0.025(4) 0.033(5) 0.024(4) -0.008(3) 0.000(3) 0.011(4)
C40A 0.025(4) 0.033(5) 0.041(5) 0.001(4) 0.012(3) 0.012(4)
C41A 0.042(4) 0.042(4) 0.046(4) 0.013(3) 0.008(3) 0.024(3)
C42A 0.051(6) 0.059(7) 0.051(6) 0.014(5) 0.012(4) 0.018(5)
C43A 0.037(5) 0.070(7) 0.047(6) 0.033(5) 0.021(4) 0.009(4)
C44A 0.045(5) 0.037(5) 0.075(7) 0.006(5) 0.018(4) 0.022(4)
C45A 0.048(4) 0.053(4) 0.025(3) 0.001(3) 0.013(3) 0.026(3)
C46A 0.058(5) 0.081(8) 0.038(6) -0.008(6) 0.001(4) 0.026(5)
C47A 0.078(7) 0.058(5) 0.033(5) -0.002(4) 0.003(5) 0.033(5)
C48A 0.066(6) 0.083(6) 0.047(6) 0.017(5) 0.039(5) 0.049(5)
Si6A 0.0363(18) 0.0311(18) 0.0315(17) -0.0005(13) 0.0068(14) 0.0202(14)
Ti2A 0.0187(7) 0.0229(8) 0.0190(14) -0.0008(9) 0.0030(8) 0.0089(6)
O21A 0.0300(19) 0.0239(19) 0.028(2) 0.0059(17) 0.0097(17) 0.0200(16)
O22A 0.042(3) 0.032(2) 0.045(3) -0.001(3) 0.020(2) 0.019(2)
O24A 0.040(2) 0.040(2) 0.037(2) 0.0095(18) 0.0062(18) 0.0169(18)
C61A 0.045(3) 0.043(3) 0.038(4) -0.003(3) 0.016(3) 0.027(3)
C62A 0.052(5) 0.051(5) 0.038(7) 0.001(5) 0.015(4) 0.028(4)
C63A 0.053(6) 0.040(5) 0.046(6) -0.004(5) 0.015(5) 0.030(5)
C64A 0.089(7) 0.049(7) 0.042(5) -0.020(4) -0.009(5) 0.054(6)
O23A 0.041(2) 0.026(2) 0.044(3) -0.001(2) 0.008(2) 0.0133(18)
C65A 0.035(3) 0.027(3) 0.056(4) -0.002(3) 0.012(3) 0.013(3)
C66A 0.044(5) 0.048(6) 0.066(5) -0.017(5) -0.001(4) 0.014(4)
C67A 0.040(5) 0.043(6) 0.059(7) 0.004(5) 0.018(5) 0.014(5)
C68A 0.047(6) 0.022(5) 0.082(6) 0.013(5) 0.025(5) 0.008(4)
C69A 0.048(3) 0.049(4) 0.032(3) 0.004(3) 0.008(3) 0.025(3)
C70A 0.062(5) 0.050(6) 0.048(6) -0.007(5) 0.008(4) 0.023(4)
C71A 0.072(5) 0.068(6) 0.043(5) 0.008(4) 0.019(4) 0.037(5)
C72A 0.072(6) 0.069(6) 0.041(5) 0.014(4) 0.005(5) 0.038(5)
C49 0.0515(15) 0.0265(12) 0.0359(13) 0.0093(10) 0.0142(11) 0.0217(11)
C50 0.0564(17) 0.0419(15) 0.0395(14) 0.0065(12) 0.0192(13) 0.0228(13)
C51 0.073(2) 0.0263(13) 0.0481(16) 0.0040(12) 0.0197(15) 0.0185(14)
C52 0.0649(19) 0.0564(19) 0.0569(18) 0.0207(15) 0.0170(15) 0.0411(17)
C53 0.0278(11) 0.0348(13) 0.0333(12) 0.0034(10) 0.0072(9) 0.0107(10)
C54 0.0366(14) 0.0576(18) 0.0443(15) -0.0008(13) 0.0103(12) 0.0200(13)
C55 0.0375(13) 0.0355(14) 0.0370(13) -0.0015(11) 0.0040(11) 0.0053(11)
C56 0.0370(13) 0.0419(15) 0.0455(15) 0.0109(12) 0.0078(11) 0.0190(12)
C57 0.0378(13) 0.0584(17) 0.0321(13) 0.0019(12) 0.0106(11) 0.0237(13)
C58 0.0527(18) 0.080(2) 0.0449(16) -0.0164(16) 0.0083(14) 0.0303(18)
C59 0.0503(17) 0.084(2) 0.0408(15) 0.0215(16) 0.0182(13) 0.0325(17)
C60 0.0395(14) 0.0606(19) 0.0471(16) 0.0010(14) 0.0113(12) 0.0257(14)
Li1 0.047(3) 0.070(3) 0.043(3) 0.000(2) 0.004(2) 0.037(3)

loop_
_atom_type_symbol
_atom_type_description
_atom_type_scat_dispersion_real
_atom_type_scat_dispersion_imag
_atom_type_scat_source
C C 0.0181 0.0091 'International Tables Vol C Tables 4.2.6.8 and 6.1.1.4'
H H 0.0000 0.0000 'International Tables Vol C Tables 4.2.6.8 and 6.1.1.4'
Li Li 0.0008 0.0003 'International Tables Vol C Tables 4.2.6.8 and 6.1.1.4'
O O 0.0492 0.0322 'International Tables Vol C Tables 4.2.6.8 and 6.1.1.4'
Si Si 0.2541 0.3302 'International Tables Vol C Tables 4.2.6.8 and 6.1.1.4'
Ti Ti 0.2191 1.8069 'International Tables Vol C Tables 4.2.6.8 and 6.1.1.4'

loop_
_geom_angle_atom_site_label_1
_geom_angle_atom_site_label_2
_geom_angle_atom_site_label_3
_geom_angle
_geom_angle_site_symmetry_1
_geom_angle_site_symmetry_3
_geom_angle_publ_flag
O17 Si5 O18 105.00(9) . . ?
O17 Si5 O19 112.84(9) . . ?
O18 Si5 O19 107.51(9) . . ?
O17 Si5 O20 111.65(9) . . ?
O18 Si5 O20 113.42(9) . . ?
O19 Si5 O20 106.50(9) . . ?
Si5 O17 Ti2 161.75(14) . . ?
Si5 O17 Ti2A 165.94(18) . . ?
C49 O18 Si5 131.43(16) . . ?
C53 O19 Si5 130.37(14) . . ?
C57 O20 Si5 132.73(16) . . ?
Ti1A O25 Li1 156.6(3) . . ?
Ti1 O25 Li1 157.3(2) . . ?
Ti1A O25 Li1 113.9(3) . 2_776 ?
Ti1 O25 Li1 112.60(18) . 2_776 ?
Li1 O25 Li1 82.6(2) . 2_776 ?
Si2A O5 Ti1A 156.5(5) . . ?
Si2 O5 Ti1 163.48(14) . . ?
O5 Si2 O8 112.70(13) . . ?
O5 Si2 O7 112.63(12) . . ?
O8 Si2 O7 106.59(12) . . ?
O5 Si2 O6 104.26(12) . . ?
O8 Si2 O6 113.56(13) . . ?
O7 Si2 O6 107.10(12) . . ?
C13 O6 Si2 130.8(2) . . ?
C17 O7 Si2 131.8(2) . . ?
C21 O8 Si2 132.9(2) . . ?
O6 C13 C16 110.8(3) . . ?
O6 C13 C14 104.5(3) . . ?
C16 C13 C14 110.7(3) . . ?
O6 C13 C15 108.6(3) . . ?
C16 C13 C15 111.3(3) . . ?
C14 C13 C15 110.8(3) . . ?
C13 C14 H14A 109.5 . . ?
C13 C14 H14B 109.5 . . ?
H14A C14 H14B 109.5 . . ?
C13 C14 H14C 109.5 . . ?
H14A C14 H14C 109.5 . . ?
H14B C14 H14C 109.5 . . ?
C13 C15 H15A 109.5 . . ?
C13 C15 H15B 109.5 . . ?
H15A C15 H15B 109.5 . . ?
C13 C15 H15C 109.5 . . ?
H15A C15 H15C 109.5 . . ?
H15B C15 H15C 109.5 . . ?
C13 C16 H16A 109.5 . . ?
C13 C16 H16B 109.5 . . ?
H16A C16 H16B 109.5 . . ?
C13 C16 H16C 109.5 . . ?
H16A C16 H16C 109.5 . . ?
H16B C16 H16C 109.5 . . ?
O7 C17 C20 106.0(2) . . ?
O7 C17 C18 109.7(3) . . ?
C20 C17 C18 110.2(3) . . ?
O7 C17 C19 108.0(3) . . ?
C20 C17 C19 109.9(3) . . ?
C18 C17 C19 112.7(3) . . ?
C17 C18 H18A 109.5 . . ?
C17 C18 H18B 109.5 . . ?
H18A C18 H18B 109.5 . . ?
C17 C18 H18C 109.5 . . ?
H18A C18 H18C 109.5 . . ?
H18B C18 H18C 109.5 . . ?
C17 C19 H19A 109.5 . . ?
C17 C19 H19B 109.5 . . ?
H19A C19 H19B 109.5 . . ?
C17 C19 H19C 109.5 . . ?
H19A C19 H19C 109.5 . . ?
H19B C19 H19C 109.5 . . ?
C17 C20 H20A 109.5 . . ?
C17 C20 H20B 109.5 . . ?
H20A C20 H20B 109.5 . . ?
C17 C20 H20C 109.5 . . ?
H20A C20 H20C 109.5 . . ?
H20B C20 H20C 109.5 . . ?
O8 C21 C23 110.1(3) . . ?
O8 C21 C24 105.6(3) . . ?
C23 C21 C24 112.1(3) . . ?
O8 C21 C22 107.5(3) . . ?
C23 C21 C22 111.2(4) . . ?
C24 C21 C22 110.1(3) . . ?
C21 C22 H22A 109.5 . . ?
C21 C22 H22B 109.5 . . ?
H22A C22 H22B 109.5 . . ?
C21 C22 H22C 109.5 . . ?
H22A C22 H22C 109.5 . . ?
H22B C22 H22C 109.5 . . ?
C21 C23 H23A 109.5 . . ?
C21 C23 H23B 109.5 . . ?
H23A C23 H23B 109.5 . . ?
C21 C23 H23C 109.5 . . ?
H23A C23 H23C 109.5 . . ?
H23B C23 H23C 109.5 . . ?
C21 C24 H24A 109.5 . . ?
C21 C24 H24B 109.5 . . ?
H24A C24 H24B 109.5 . . ?
C21 C24 H24C 109.5 . . ?
H24A C24 H24C 109.5 . . ?
H24B C24 H24C 109.5 . . ?
O7A Si2A O8A 108.4(7) . . ?
O7A Si2A O5 116.9(7) . . ?
O8A Si2A O5 89.0(7) . . ?
O7A Si2A O6A 107.3(6) . . ?
O8A Si2A O6A 110.1(7) . . ?
O5 Si2A O6A 122.8(9) . . ?
C13A O6A Si2A 131.8(9) . . ?
C17A O7A Si2A 134.0(9) . . ?
C21A O8A Si2A 134.2(9) . . ?
O6A C13A C16A 110.9(8) . . ?
O6A C13A C15A 109.2(8) . . ?
C16A C13A C15A 111.6(8) . . ?
O6A C13A C14A 104.6(8) . . ?
C16A C13A C14A 110.1(8) . . ?
C15A C13A C14A 110.2(8) . . ?
C13A C14A H14D 109.5 . . ?
C13A C14A H14E 109.5 . . ?
H14D C14A H14E 109.5 . . ?
C13A C14A H14F 109.5 . . ?
H14D C14A H14F 109.5 . . ?
H14E C14A H14F 109.5 . . ?
C13A C15A H15D 109.5 . . ?
C13A C15A H15E 109.5 . . ?
H15D C15A H15E 109.5 . . ?
C13A C15A H15F 109.5 . . ?
H15D C15A H15F 109.5 . . ?
H15E C15A H15F 109.5 . . ?
C13A C16A H16D 109.5 . . ?
C13A C16A H16E 109.5 . . ?
H16D C16A H16E 109.5 . . ?
C13A C16A H16F 109.5 . . ?
H16D C16A H16F 109.5 . . ?
H16E C16A H16F 109.5 . . ?
O7A C17A C20A 107.0(8) . . ?
O7A C17A C18A 109.4(8) . . ?
C20A C17A C18A 110.5(8) . . ?
O7A C17A C19A 108.0(8) . . ?
C20A C17A C19A 109.5(8) . . ?
C18A C17A C19A 112.3(8) . . ?
C17A C18A H18D 109.5 . . ?
C17A C18A H18E 109.5 . . ?
H18D C18A H18E 109.5 . . ?
C17A C18A H18F 109.5 . . ?
H18D C18A H18F 109.5 . . ?
H18E C18A H18F 109.5 . . ?
C17A C19A H19D 109.5 . . ?
C17A C19A H19E 109.5 . . ?
H19D C19A H19E 109.5 . . ?
C17A C19A H19F 109.5 . . ?
H19D C19A H19F 109.5 . . ?
H19E C19A H19F 109.5 . . ?
C17A C20A H20D 109.5 . . ?
C17A C20A H20E 109.5 . . ?
H20D C20A H20E 109.5 . . ?
C17A C20A H20F 109.5 . . ?
H20D C20A H20F 109.5 . . ?
H20E C20A H20F 109.5 . . ?
O8A C21A C23A 111.6(8) . . ?
O8A C21A C24A 106.4(8) . . ?
C23A C21A C24A 111.8(9) . . ?
O8A C21A C22A 106.5(9) . . ?
C23A C21A C22A 110.9(8) . . ?
C24A C21A C22A 109.3(9) . . ?
C21A C22A H22D 109.5 . . ?
C21A C22A H22E 109.5 . . ?
H22D C22A H22E 109.5 . . ?
C21A C22A H22F 109.5 . . ?
H22D C22A H22F 109.5 . . ?
H22E C22A H22F 109.5 . . ?
C21A C23A H23D 109.5 . . ?
C21A C23A H23E 109.5 . . ?
H23D C23A H23E 109.5 . . ?
C21A C23A H23F 109.5 . . ?
H23D C23A H23F 109.5 . . ?
H23E C23A H23F 109.5 . . ?
C21A C24A H24D 109.5 . . ?
C21A C24A H24E 109.5 . . ?
H24D C24A H24E 109.5 . . ?
C21A C24A H24F 109.5 . . ?
H24D C24A H24F 109.5 . . ?
H24E C24A H24F 109.5 . . ?
O25 Ti1 O5 112.97(11) . . ?
O25 Ti1 O9 109.86(13) . . ?
O5 Ti1 O9 111.70(12) . . ?
O25 Ti1 O1 102.93(13) . . ?
O5 Ti1 O1 110.64(13) . . ?
O9 Ti1 O1 108.33(12) . . ?
O25 Ti1 Li1 36.09(11) . 2_776 ?
O5 Ti1 Li1 133.62(14) . 2_776 ?
O9 Ti1 Li1 112.27(14) . 2_776 ?
O1 Ti1 Li1 67.95(13) . 2_776 ?
O9 Si3 O12 112.47(16) . . ?
O9 Si3 O10 106.67(15) . . ?
O12 Si3 O10 115.03(14) . . ?
O9 Si3 O11 112.48(15) . . ?
O12 Si3 O11 104.29(15) . . ?
O10 Si3 O11 105.82(14) . . ?
Si3 O9 Ti1 153.83(19) . . ?
C25 O10 Si3 132.2(2) . . ?
C29 O11 Si3 131.6(2) . . ?
C33 O12 Si3 132.1(2) . . ?
O10 C25 C26 107.3(3) . . ?
O10 C25 C28 111.6(3) . . ?
C26 C25 C28 111.6(4) . . ?
O10 C25 C27 107.3(3) . . ?
C26 C25 C27 111.2(3) . . ?
C28 C25 C27 107.8(4) . . ?
C25 C26 H26A 109.5 . . ?
C25 C26 H26B 109.5 . . ?
H26A C26 H26B 109.5 . . ?
C25 C26 H26C 109.5 . . ?
H26A C26 H26C 109.5 . . ?
H26B C26 H26C 109.5 . . ?
C25 C27 H27A 109.5 . . ?
C25 C27 H27B 109.5 . . ?
H27A C27 H27B 109.5 . . ?
C25 C27 H27C 109.5 . . ?
H27A C27 H27C 109.5 . . ?
H27B C27 H27C 109.5 . . ?
C25 C28 H28A 109.5 . . ?
C25 C28 H28B 109.5 . . ?
H28A C28 H28B 109.5 . . ?
C25 C28 H28C 109.5 . . ?
H28A C28 H28C 109.5 . . ?
H28B C28 H28C 109.5 . . ?
O11 C29 C30 109.0(3) . . ?
O11 C29 C31 106.4(3) . . ?
C30 C29 C31 109.3(4) . . ?
O11 C29 C32 110.8(3) . . ?
C30 C29 C32 111.0(4) . . ?
C31 C29 C32 110.2(3) . . ?
C29 C30 H30A 109.5 . . ?
C29 C30 H30B 109.5 . . ?
H30A C30 H30B 109.5 . . ?
C29 C30 H30C 109.5 . . ?
H30A C30 H30C 109.5 . . ?
H30B C30 H30C 109.5 . . ?
C29 C31 H31A 109.5 . . ?
C29 C31 H31B 109.5 . . ?
H31A C31 H31B 109.5 . . ?
C29 C31 H31C 109.5 . . ?
H31A C31 H31C 109.5 . . ?
H31B C31 H31C 109.5 . . ?
C29 C32 H32A 109.5 . . ?
C29 C32 H32B 109.5 . . ?
H32A C32 H32B 109.5 . . ?
C29 C32 H32C 109.5 . . ?
H32A C32 H32C 109.5 . . ?
H32B C32 H32C 109.5 . . ?
O12 C33 C34 104.9(3) . . ?
O12 C33 C36 109.4(3) . . ?
C34 C33 C36 113.3(3) . . ?
O12 C33 C35 106.7(3) . . ?
C34 C33 C35 111.3(3) . . ?
C36 C33 C35 110.8(3) . . ?
C33 C34 H34A 109.5 . . ?
C33 C34 H34B 109.5 . . ?
H34A C34 H34B 109.5 . . ?
C33 C34 H34C 109.5 . . ?
H34A C34 H34C 109.5 . . ?
H34B C34 H34C 109.5 . . ?
C33 C35 H35A 109.5 . . ?
C33 C35 H35B 109.5 . . ?
H35A C35 H35B 109.5 . . ?
C33 C35 H35C 109.5 . . ?
H35A C35 H35C 109.5 . . ?
H35B C35 H35C 109.5 . . ?
C33 C36 H36A 109.5 . . ?
C33 C36 H36B 109.5 . . ?
H36A C36 H36B 109.5 . . ?
C33 C36 H36C 109.5 . . ?
H36A C36 H36C 109.5 . . ?
H36B C36 H36C 109.5 . . ?
O1 Si1 O2 113.01(15) . . ?
O1 Si1 O4 112.95(14) . . ?
O2 Si1 O4 108.02(14) . . ?
O1 Si1 O3 104.82(14) . . ?
O2 Si1 O3 106.18(15) . . ?
O4 Si1 O3 111.68(14) . . ?
O1 Si1 Li1 70.85(14) . 2_776 ?
O2 Si1 Li1 127.46(16) . 2_776 ?
O4 Si1 Li1 118.33(16) . 2_776 ?
O3 Si1 Li1 34.94(13) . 2_776 ?
Si1 O1 Ti1 146.62(17) . . ?
C1 O2 Si1 131.2(2) . . ?
C5 O3 Si1 129.7(2) . . ?
C5 O3 Li1 114.1(2) . 2_776 ?
Si1 O3 Li1 115.2(2) . 2_776 ?
C9 O4 Si1 133.5(2) . . ?
O2 C1 C2 109.1(3) . . ?
O2 C1 C4 110.2(3) . . ?
C2 C1 C4 110.6(4) . . ?
O2 C1 C3 104.7(3) . . ?
C2 C1 C3 111.2(3) . . ?
C4 C1 C3 110.9(4) . . ?
C1 C2 H2A 109.5 . . ?
C1 C2 H2B 109.5 . . ?
H2A C2 H2B 109.5 . . ?
C1 C2 H2C 109.5 . . ?
H2A C2 H2C 109.5 . . ?
H2B C2 H2C 109.5 . . ?
C1 C3 H3A 109.5 . . ?
C1 C3 H3B 109.5 . . ?
H3A C3 H3B 109.5 . . ?
C1 C3 H3C 109.5 . . ?
H3A C3 H3C 109.5 . . ?
H3B C3 H3C 109.5 . . ?
C1 C4 H4A 109.5 . . ?
C1 C4 H4B 109.5 . . ?
H4A C4 H4B 109.5 . . ?
C1 C4 H4C 109.5 . . ?
H4A C4 H4C 109.5 . . ?
H4B C4 H4C 109.5 . . ?
O3 C5 C8 106.2(3) . . ?
O3 C5 C6 105.2(3) . . ?
C8 C5 C6 111.2(3) . . ?
O3 C5 C7 111.8(3) . . ?
C8 C5 C7 111.9(3) . . ?
C6 C5 C7 110.3(3) . . ?
C5 C6 H6A 109.5 . . ?
C5 C6 H6B 109.5 . . ?
H6A C6 H6B 109.5 . . ?
C5 C6 H6C 109.5 . . ?
H6A C6 H6C 109.5 . . ?
H6B C6 H6C 109.5 . . ?
C5 C7 H7A 109.5 . . ?
C5 C7 H7B 109.5 . . ?
H7A C7 H7B 109.5 . . ?
C5 C7 H7C 109.5 . . ?
H7A C7 H7C 109.5 . . ?
H7B C7 H7C 109.5 . . ?
C5 C8 H8A 109.5 . . ?
C5 C8 H8B 109.5 . . ?
H8A C8 H8B 109.5 . . ?
C5 C8 H8C 109.5 . . ?
H8A C8 H8C 109.5 . . ?
H8B C8 H8C 109.5 . . ?
O4 C9 C10 105.1(3) . . ?
O4 C9 C11 107.2(3) . . ?
C10 C9 C11 110.4(3) . . ?
O4 C9 C12 111.4(3) . . ?
C10 C9 C12 111.2(3) . . ?
C11 C9 C12 111.3(3) . . ?
C9 C10 H10A 109.5 . . ?
C9 C10 H10B 109.5 . . ?
H10A C10 H10B 109.5 . . ?
C9 C10 H10C 109.5 . . ?
H10A C10 H10C 109.5 . . ?
H10B C10 H10C 109.5 . . ?
C9 C11 H11A 109.5 . . ?
C9 C11 H11B 109.5 . . ?
H11A C11 H11B 109.5 . . ?
C9 C11 H11C 109.5 . . ?
H11A C11 H11C 109.5 . . ?
H11B C11 H11C 109.5 . . ?
C9 C12 H12A 109.5 . . ?
C9 C12 H12B 109.5 . . ?
H12A C12 H12B 109.5 . . ?
C9 C12 H12C 109.5 . . ?
H12A C12 H12C 109.5 . . ?
H12B C12 H12C 109.5 . . ?
O25 Ti1A O5 114.3(3) . . ?
O25 Ti1A O1A 109.6(5) . . ?
O5 Ti1A O1A 109.7(6) . . ?
O25 Ti1A O9A 110.7(6) . . ?
O5 Ti1A O9A 98.6(4) . . ?
O1A Ti1A O9A 113.7(6) . . ?
O25 Ti1A Li1 35.54(18) . 2_776 ?
O5 Ti1A Li1 133.7(3) . 2_776 ?
O1A Ti1A Li1 74.4(5) . 2_776 ?
O9A Ti1A Li1 122.6(4) . 2_776 ?
O10A Si3A O12A 114.9(6) . . ?
O10A Si3A O11A 107.4(6) . . ?
O12A Si3A O11A 105.9(5) . . ?
O10A Si3A O9A 110.5(6) . . ?
O12A Si3A O9A 107.4(5) . . ?
O11A Si3A O9A 110.8(6) . . ?
Si3A O9A Ti1A 146.2(7) . . ?
C25A O10A Si3A 140.7(8) . . ?
C29A O11A Si3A 134.0(7) . . ?
C33A O12A Si3A 135.3(7) . . ?
O10A C25A C26A 107.6(8) . . ?
O10A C25A C28A 110.8(9) . . ?
C26A C25A C28A 111.4(9) . . ?
O10A C25A C27A 108.4(8) . . ?
C26A C25A C27A 111.1(8) . . ?
C28A C25A C27A 107.7(9) . . ?
C25A C26A H26D 109.5 . . ?
C25A C26A H26E 109.5 . . ?
H26D C26A H26E 109.5 . . ?
C25A C26A H26F 109.5 . . ?
H26D C26A H26F 109.5 . . ?
H26E C26A H26F 109.5 . . ?
C25A C27A H27D 109.5 . . ?
C25A C27A H27E 109.5 . . ?
H27D C27A H27E 109.5 . . ?
C25A C27A H27F 109.5 . . ?
H27D C27A H27F 109.5 . . ?
H27E C27A H27F 109.5 . . ?
C25A C28A H28D 109.5 . . ?
C25A C28A H28E 109.5 . . ?
H28D C28A H28E 109.5 . . ?
C25A C28A H28F 109.5 . . ?
H28D C28A H28F 109.5 . . ?
H28E C28A H28F 109.5 . . ?
O11A C29A C30A 109.2(8) . . ?
O11A C29A C31A 108.0(7) . . ?
C30A C29A C31A 109.2(8) . . ?
O11A C29A C32A 108.8(8) . . ?
C30A C29A C32A 110.2(8) . . ?
C31A C29A C32A 111.4(8) . . ?
C29A C30A H30D 109.5 . . ?
C29A C30A H30E 109.5 . . ?
H30D C30A H30E 109.5 . . ?
C29A C30A H30F 109.5 . . ?
H30D C30A H30F 109.5 . . ?
H30E C30A H30F 109.5 . . ?
C29A C31A H31D 109.5 . . ?
C29A C31A H31E 109.5 . . ?
H31D C31A H31E 109.5 . . ?
C29A C31A H31F 109.5 . . ?
H31D C31A H31F 109.5 . . ?
H31E C31A H31F 109.5 . . ?
C29A C32A H32D 109.5 . . ?
C29A C32A H32E 109.5 . . ?
H32D C32A H32E 109.5 . . ?
C29A C32A H32F 109.5 . . ?
H32D C32A H32F 109.5 . . ?
H32E C32A H32F 109.5 . . ?
O12A C33A C34A 107.2(7) . . ?
O12A C33A C36A 107.3(8) . . ?
C34A C33A C36A 113.1(8) . . ?
O12A C33A C35A 107.2(8) . . ?
C34A C33A C35A 111.0(9) . . ?
C36A C33A C35A 110.6(8) . . ?
C33A C34A H34D 109.5 . . ?
C33A C34A H34E 109.5 . . ?
H34D C34A H34E 109.5 . . ?
C33A C34A H34F 109.5 . . ?
H34D C34A H34F 109.5 . . ?
H34E C34A H34F 109.5 . . ?
C33A C35A H35D 109.5 . . ?
C33A C35A H35E 109.5 . . ?
H35D C35A H35E 109.5 . . ?
C33A C35A H35F 109.5 . . ?
H35D C35A H35F 109.5 . . ?
H35E C35A H35F 109.5 . . ?
C33A C36A H36D 109.5 . . ?
C33A C36A H36E 109.5 . . ?
H36D C36A H36E 109.5 . . ?
C33A C36A H36F 109.5 . . ?
H36D C36A H36F 109.5 . . ?
H36E C36A H36F 109.5 . . ?
O4A Si1A O1A 115.2(6) . . ?
O4A Si1A O2A 108.1(6) . . ?
O1A Si1A O2A 111.3(6) . . ?
O4A Si1A O3A 112.1(6) . . ?
O1A Si1A O3A 104.8(5) . . ?
O2A Si1A O3A 104.9(6) . . ?
Si1A O1A Ti1A 150.5(8) . . ?
C1A O2A Si1A 128.7(8) . . ?
C5A O3A Si1A 128.1(7) . . ?
C5A O3A Li1 115.4(7) . 2_776 ?
Si1A O3A Li1 115.1(5) . 2_776 ?
C9A O4A Si1A 134.7(9) . . ?
O2A C1A C2A 108.6(8) . . ?
O2A C1A C4A 110.1(8) . . ?
C2A C1A C4A 111.0(8) . . ?
O2A C1A C3A 104.7(8) . . ?
C2A C1A C3A 111.3(8) . . ?
C4A C1A C3A 111.0(8) . . ?
C1A C2A H2AA 109.5 . . ?
C1A C2A H2AB 109.5 . . ?
H2AA C2A H2AB 109.5 . . ?
C1A C2A H2AC 109.5 . . ?
H2AA C2A H2AC 109.5 . . ?
H2AB C2A H2AC 109.5 . . ?
C1A C3A H3AA 109.5 . . ?
C1A C3A H3AB 109.5 . . ?
H3AA C3A H3AB 109.5 . . ?
C1A C3A H3AC 109.5 . . ?
H3AA C3A H3AC 109.5 . . ?
H3AB C3A H3AC 109.5 . . ?
C1A C4A H4AA 109.5 . . ?
C1A C4A H4AB 109.5 . . ?
H4AA C4A H4AB 109.5 . . ?
C1A C4A H4AC 109.5 . . ?
H4AA C4A H4AC 109.5 . . ?
H4AB C4A H4AC 109.5 . . ?
O3A C5A C6A 105.5(8) . . ?
O3A C5A C8A 106.1(8) . . ?
C6A C5A C8A 112.4(8) . . ?
O3A C5A C7A 111.0(8) . . ?
C6A C5A C7A 109.8(8) . . ?
C8A C5A C7A 111.8(8) . . ?
C5A C6A H6AA 109.5 . . ?
C5A C6A H6AB 109.5 . . ?
H6AA C6A H6AB 109.5 . . ?
C5A C6A H6AC 109.5 . . ?
H6AA C6A H6AC 109.5 . . ?
H6AB C6A H6AC 109.5 . . ?
C5A C7A H7AA 109.5 . . ?
C5A C7A H7AB 109.5 . . ?
H7AA C7A H7AB 109.5 . . ?
C5A C7A H7AC 109.5 . . ?
H7AA C7A H7AC 109.5 . . ?
H7AB C7A H7AC 109.5 . . ?
C5A C8A H8AA 109.5 . . ?
C5A C8A H8AB 109.5 . . ?
H8AA C8A H8AB 109.5 . . ?
C5A C8A H8AC 109.5 . . ?
H8AA C8A H8AC 109.5 . . ?
H8AB C8A H8AC 109.5 . . ?
O4A C9A C10A 105.1(7) . . ?
O4A C9A C11A 106.7(8) . . ?
C10A C9A C11A 110.8(8) . . ?
O4A C9A C12A 111.2(8) . . ?
C10A C9A C12A 111.3(8) . . ?
C11A C9A C12A 111.5(8) . . ?
C9A C10A H10D 109.5 . . ?
C9A C10A H10E 109.5 . . ?
H10D C10A H10E 109.5 . . ?
C9A C10A H10F 109.5 . . ?
H10D C10A H10F 109.5 . . ?
H10E C10A H10F 109.5 . . ?
C9A C11A H11D 109.5 . . ?
C9A C11A H11E 109.5 . . ?
H11D C11A H11E 109.5 . . ?
C9A C11A H11F 109.5 . . ?
H11D C11A H11F 109.5 . . ?
H11E C11A H11F 109.5 . . ?
C9A C12A H12D 109.5 . . ?
C9A C12A H12E 109.5 . . ?
H12D C12A H12E 109.5 . . ?
C9A C12A H12F 109.5 . . ?
H12D C12A H12F 109.5 . . ?
H12E C12A H12F 109.5 . . ?
O26 Li2 O26 90.4(3) 2_565 . ?
O26 Li2 O14 146.8(4) 2_565 . ?
O26 Li2 O14 120.6(3) . . ?
O26 Li2 Li2 49.2(2) 2_565 2_565 ?
O26 Li2 Li2 41.2(2) . 2_565 ?
O14 Li2 Li2 159.4(6) . 2_565 ?
O26 Li2 Ti2 119.4(3) 2_565 . ?
O26 Li2 Ti2 30.30(14) . . ?
O14 Li2 Ti2 90.3(2) . . ?
Li2 Li2 Ti2 70.7(3) 2_565 . ?
O26 Li2 Si4 175.4(4) 2_565 . ?
O26 Li2 Si4 94.1(2) . . ?
O14 Li2 Si4 28.66(12) . . ?
Li2 Li2 Si4 135.3(4) 2_565 . ?
Ti2 Li2 Si4 64.93(13) . . ?
O26 Li2 Ti2 14.76(19) 2_565 2_565 ?
O26 Li2 Ti2 103.1(2) . 2_565 ?
O14 Li2 Ti2 136.1(3) . 2_565 ?
Li2 Li2 Ti2 62.2(3) 2_565 2_565 ?
Ti2 Li2 Ti2 132.9(2) . 2_565 ?
Si4 Li2 Ti2 161.5(3) . 2_565 ?
Li2 O26 Ti2 150.8(4) 2_565 . ?
Li2 O26 Li2 89.6(3) 2_565 . ?
Ti2 O26 Li2 115.2(2) . . ?
Si4 O13 Ti2 147.6(3) . . ?
O13 Si4 O15 113.7(3) . . ?
O13 Si4 O16 112.2(3) . . ?
O15 Si4 O16 107.8(2) . . ?
O13 Si4 O14 105.5(2) . . ?
O15 Si4 O14 111.4(3) . . ?
O16 Si4 O14 106.0(2) . . ?
O13 Si4 Li2 73.32(18) . . ?
O15 Si4 Li2 114.2(3) . . ?
O16 Si4 Li2 130.7(3) . . ?
O14 Si4 Li2 34.60(15) . . ?
C37 O14 Si4 126.9(3) . . ?
C37 O14 Li2 116.3(3) . . ?
Si4 O14 Li2 116.7(2) . . ?
C41 O15 Si4 132.4(3) . . ?
C45 O16 Si4 133.3(4) . . ?
O14 C37 C40 110.8(4) . . ?
O14 C37 C39 106.4(4) . . ?
C40 C37 C39 111.7(4) . . ?
O14 C37 C38 107.4(4) . . ?
C40 C37 C38 110.0(4) . . ?
C39 C37 C38 110.4(4) . . ?
C37 C38 H38A 109.5 . . ?
C37 C38 H38B 109.5 . . ?
H38A C38 H38B 109.5 . . ?
C37 C38 H38C 109.5 . . ?
H38A C38 H38C 109.5 . . ?
H38B C38 H38C 109.5 . . ?
C37 C39 H39A 109.5 . . ?
C37 C39 H39B 109.5 . . ?
H39A C39 H39B 109.5 . . ?
C37 C39 H39C 109.5 . . ?
H39A C39 H39C 109.5 . . ?
H39B C39 H39C 109.5 . . ?
C37 C40 H40A 109.5 . . ?
C37 C40 H40B 109.5 . . ?
H40A C40 H40B 109.5 . . ?
C37 C40 H40C 109.5 . . ?
H40A C40 H40C 109.5 . . ?
H40B C40 H40C 109.5 . . ?
O15 C41 C44 105.4(4) . . ?
O15 C41 C42 111.4(4) . . ?
C44 C41 C42 112.9(5) . . ?
O15 C41 C43 106.8(4) . . ?
C44 C41 C43 109.8(4) . . ?
C42 C41 C43 110.2(4) . . ?
C41 C42 H42A 109.5 . . ?
C41 C42 H42B 109.5 . . ?
H42A C42 H42B 109.5 . . ?
C41 C42 H42C 109.5 . . ?
H42A C42 H42C 109.5 . . ?
H42B C42 H42C 109.5 . . ?
C41 C43 H43A 109.5 . . ?
C41 C43 H43B 109.5 . . ?
H43A C43 H43B 109.5 . . ?
C41 C43 H43C 109.5 . . ?
H43A C43 H43C 109.5 . . ?
H43B C43 H43C 109.5 . . ?
C41 C44 H44A 109.5 . . ?
C41 C44 H44B 109.5 . . ?
H44A C44 H44B 109.5 . . ?
C41 C44 H44C 109.5 . . ?
H44A C44 H44C 109.5 . . ?
H44B C44 H44C 109.5 . . ?
O16 C45 C48 109.6(4) . . ?
O16 C45 C47 105.6(4) . . ?
C48 C45 C47 110.8(5) . . ?
O16 C45 C46 110.5(4) . . ?
C48 C45 C46 110.0(5) . . ?
C47 C45 C46 110.3(5) . . ?
C45 C46 H46A 109.5 . . ?
C45 C46 H46B 109.5 . . ?
H46A C46 H46B 109.5 . . ?
C45 C46 H46C 109.5 . . ?
H46A C46 H46C 109.5 . . ?
H46B C46 H46C 109.5 . . ?
C45 C47 H47A 109.5 . . ?
C45 C47 H47B 109.5 . . ?
H47A C47 H47B 109.5 . . ?
C45 C47 H47C 109.5 . . ?
H47A C47 H47C 109.5 . . ?
H47B C47 H47C 109.5 . . ?
C45 C48 H48A 109.5 . . ?
C45 C48 H48B 109.5 . . ?
H48A C48 H48B 109.5 . . ?
C45 C48 H48C 109.5 . . ?
H48A C48 H48C 109.5 . . ?
H48B C48 H48C 109.5 . . ?
O21 Si6 O23 112.6(2) . . ?
O21 Si6 O24 106.4(2) . . ?
O23 Si6 O24 112.6(2) . . ?
O21 Si6 O22 111.7(3) . . ?
O23 Si6 O22 107.1(2) . . ?
O24 Si6 O22 106.3(2) . . ?
O26 Ti2 O17 114.45(18) . . ?
O26 Ti2 O21 107.4(2) . . ?
O17 Ti2 O21 111.86(16) . . ?
O26 Ti2 O13 103.48(18) . . ?
O17 Ti2 O13 107.8(2) . . ?
O21 Ti2 O13 111.6(2) . . ?
O26 Ti2 Li2 34.54(14) . . ?
O17 Ti2 Li2 137.3(2) . . ?
O21 Ti2 Li2 107.3(2) . . ?
O13 Ti2 Li2 71.55(16) . . ?
O26 Ti2 Li2 14.43(19) . 2_565 ?
O17 Ti2 Li2 109.95(18) . 2_565 ?
O21 Ti2 Li2 97.9(2) . 2_565 ?
O13 Ti2 Li2 117.6(2) . 2_565 ?
Li2 Ti2 Li2 47.1(2) . 2_565 ?
Si6 O21 Ti2 155.0(3) . . ?
C61 O22 Si6 134.3(4) . . ?
C69 O24 Si6 132.3(3) . . ?
O22 C61 C64 111.6(4) . . ?
O22 C61 C62 104.6(4) . . ?
C64 C61 C62 110.8(4) . . ?
O22 C61 C63 110.5(4) . . ?
C64 C61 C63 109.6(4) . . ?
C62 C61 C63 109.6(4) . . ?
C61 C62 H62A 109.5 . . ?
C61 C62 H62B 109.5 . . ?
H62A C62 H62B 109.5 . . ?
C61 C62 H62C 109.5 . . ?
H62A C62 H62C 109.5 . . ?
H62B C62 H62C 109.5 . . ?
C61 C63 H63A 109.5 . . ?
C61 C63 H63B 109.5 . . ?
H63A C63 H63B 109.5 . . ?
C61 C63 H63C 109.5 . . ?
H63A C63 H63C 109.5 . . ?
H63B C63 H63C 109.5 . . ?
C61 C64 H64A 109.5 . . ?
C61 C64 H64B 109.5 . . ?
H64A C64 H64B 109.5 . . ?
C61 C64 H64C 109.5 . . ?
H64A C64 H64C 109.5 . . ?
H64B C64 H64C 109.5 . . ?
C65 O23 Si6 131.3(3) . . ?
O23 C65 C66 108.3(4) . . ?
O23 C65 C67 110.8(4) . . ?
C66 C65 C67 112.5(5) . . ?
O23 C65 C68 104.7(4) . . ?
C66 C65 C68 110.2(5) . . ?
C67 C65 C68 110.1(5) . . ?
C65 C66 H66A 109.5 . . ?
C65 C66 H66B 109.5 . . ?
H66A C66 H66B 109.5 . . ?
C65 C66 H66C 109.5 . . ?
H66A C66 H66C 109.5 . . ?
H66B C66 H66C 109.5 . . ?
C65 C67 H67A 109.5 . . ?
C65 C67 H67B 109.5 . . ?
H67A C67 H67B 109.5 . . ?
C65 C67 H67C 109.5 . . ?
H67A C67 H67C 109.5 . . ?
H67B C67 H67C 109.5 . . ?
C65 C68 H68A 109.5 . . ?
C65 C68 H68B 109.5 . . ?
H68A C68 H68B 109.5 . . ?
C65 C68 H68C 109.5 . . ?
H68A C68 H68C 109.5 . . ?
H68B C68 H68C 109.5 . . ?
O24 C69 C72 109.4(4) . . ?
O24 C69 C70 109.6(4) . . ?
C72 C69 C70 111.5(4) . . ?
O24 C69 C71 106.2(4) . . ?
C72 C69 C71 110.2(4) . . ?
C70 C69 C71 109.8(5) . . ?
C69 C70 H70A 109.5 . . ?
C69 C70 H70B 109.5 . . ?
H70A C70 H70B 109.5 . . ?
C69 C70 H70C 109.5 . . ?
H70A C70 H70C 109.5 . . ?
H70B C70 H70C 109.5 . . ?
C69 C71 H71A 109.5 . . ?
C69 C71 H71B 109.5 . . ?
H71A C71 H71B 109.5 . . ?
C69 C71 H71C 109.5 . . ?
H71A C71 H71C 109.5 . . ?
H71B C71 H71C 109.5 . . ?
C69 C72 H72A 109.5 . . ?
C69 C72 H72B 109.5 . . ?
H72A C72 H72B 109.5 . . ?
C69 C72 H72C 109.5 . . ?
H72A C72 H72C 109.5 . . ?
H72B C72 H72C 109.5 . . ?
O26A Li2A O14A 121.9(4) . . ?
O26A Li2A Ti2A 30.47(18) . . ?
O14A Li2A Ti2A 91.5(3) . . ?
O26A Li2A Ti2A 126.1(4) 2_565 . ?
Li2A Li2A Ti2A 84.6(3) 2_565 . ?
O26A Li2A Si4A 95.5(3) . . ?
O14A Li2A Si4A 28.63(16) . . ?
O26A Li2A Si4A 138.6(5) 2_565 . ?
Li2A Li2A Si4A 135.5(5) 2_565 . ?
Ti2A Li2A Si4A 65.28(17) . . ?
Ti2A O26A Li2A 115.2(3) . . ?
Si4A O13A Ti2A 145.9(4) . . ?
O13A Si4A O15A 112.5(4) . . ?
O13A Si4A O16A 113.1(4) . . ?
O15A Si4A O16A 107.6(4) . . ?
O13A Si4A O14A 106.2(3) . . ?
O15A Si4A O14A 110.6(4) . . ?
O16A Si4A O14A 106.7(4) . . ?
O13A Si4A Li2A 72.7(2) . . ?
O15A Si4A Li2A 116.5(4) . . ?
O16A Si4A Li2A 129.0(4) . . ?
O14A Si4A Li2A 34.6(2) . . ?
C37A O14A Si4A 127.8(4) . . ?
C37A O14A Li2A 115.1(4) . . ?
Si4A O14A Li2A 116.8(3) . . ?
C41A O15A Si4A 136.2(6) . . ?
C45A O16A Si4A 134.7(6) . . ?
O14A C37A C40A 111.3(5) . . ?
O14A C37A C39A 106.0(5) . . ?
C40A C37A C39A 110.9(6) . . ?
O14A C37A C38A 107.2(6) . . ?
C40A C37A C38A 111.0(6) . . ?
C39A C37A C38A 110.2(6) . . ?
C37A C38A H38D 109.5 . . ?
C37A C38A H38E 109.5 . . ?
H38D C38A H38E 109.5 . . ?
C37A C38A H38F 109.5 . . ?
H38D C38A H38F 109.5 . . ?
H38E C38A H38F 109.5 . . ?
C37A C39A H39D 109.5 . . ?
C37A C39A H39E 109.5 . . ?
H39D C39A H39E 109.5 . . ?
C37A C39A H39F 109.5 . . ?
H39D C39A H39F 109.5 . . ?
H39E C39A H39F 109.5 . . ?
C37A C40A H40D 109.5 . . ?
C37A C40A H40E 109.5 . . ?
H40D C40A H40E 109.5 . . ?
C37A C40A H40F 109.5 . . ?
H40D C40A H40F 109.5 . . ?
H40E C40A H40F 109.5 . . ?
O15A C41A C44A 106.7(6) . . ?
O15A C41A C42A 112.2(6) . . ?
C44A C41A C42A 112.3(7) . . ?
O15A C41A C43A 106.2(6) . . ?
C44A C41A C43A 109.0(6) . . ?
C42A C41A C43A 110.1(6) . . ?
C41A C42A H42D 109.5 . . ?
C41A C42A H42E 109.5 . . ?
H42D C42A H42E 109.5 . . ?
C41A C42A H42F 109.5 . . ?
H42D C42A H42F 109.5 . . ?
H42E C42A H42F 109.5 . . ?
C41A C43A H43D 109.5 . . ?
C41A C43A H43E 109.5 . . ?
H43D C43A H43E 109.5 . . ?
C41A C43A H43F 109.5 . . ?
H43D C43A H43F 109.5 . . ?
H43E C43A H43F 109.5 . . ?
C41A C44A H44D 109.5 . . ?
C41A C44A H44E 109.5 . . ?
H44D C44A H44E 109.5 . . ?
C41A C44A H44F 109.5 . . ?
H44D C44A H44F 109.5 . . ?
H44E C44A H44F 109.5 . . ?
O16A C45A C48A 109.3(6) . . ?
O16A C45A C47A 105.7(6) . . ?
C48A C45A C47A 110.6(7) . . ?
O16A C45A C46A 111.0(6) . . ?
C48A C45A C46A 110.1(7) . . ?
C47A C45A C46A 110.1(7) . . ?
C45A C46A H46D 109.5 . . ?
C45A C46A H46E 109.5 . . ?
H46D C46A H46E 109.5 . . ?
C45A C46A H46F 109.5 . . ?
H46D C46A H46F 109.5 . . ?
H46E C46A H46F 109.5 . . ?
C45A C47A H47D 109.5 . . ?
C45A C47A H47E 109.5 . . ?
H47D C47A H47E 109.5 . . ?
C45A C47A H47F 109.5 . . ?
H47D C47A H47F 109.5 . . ?
H47E C47A H47F 109.5 . . ?
C45A C48A H48D 109.5 . . ?
C45A C48A H48E 109.5 . . ?
H48D C48A H48E 109.5 . . ?
C45A C48A H48F 109.5 . . ?
H48D C48A H48F 109.5 . . ?
H48E C48A H48F 109.5 . . ?
O24A Si6A O23A 109.2(4) . . ?
O24A Si6A O21A 111.6(4) . . ?
O23A Si6A O21A 110.8(4) . . ?
O24A Si6A O22A 112.7(4) . . ?
O23A Si6A O22A 106.4(4) . . ?
O21A Si6A O22A 106.0(4) . . ?
O26A Ti2A O17 111.3(3) . . ?
O26A Ti2A O21A 109.4(3) . . ?
O17 Ti2A O21A 109.1(2) . . ?
O26A Ti2A O13A 104.9(2) . . ?
O17 Ti2A O13A 112.4(4) . . ?
O21A Ti2A O13A 109.8(3) . . ?
O26A Ti2A Li2A 34.34(18) . . ?
O17 Ti2A Li2A 133.5(3) . . ?
O21A Ti2A Li2A 112.5(3) . . ?
O13A Ti2A Li2A 71.8(2) . . ?
Si6A O21A Ti2A 143.5(3) . . ?
C61A O22A Si6A 130.9(6) . . ?
C69A O24A Si6A 136.2(5) . . ?
O22A C61A C62A 104.6(6) . . ?
O22A C61A C64A 109.3(6) . . ?
C62A C61A C64A 111.9(7) . . ?
O22A C61A C63A 110.2(6) . . ?
C62A C61A C63A 110.9(6) . . ?
C64A C61A C63A 110.0(6) . . ?
C61A C62A H62D 109.5 . . ?
C61A C62A H62E 109.5 . . ?
H62D C62A H62E 109.5 . . ?
C61A C62A H62F 109.5 . . ?
H62D C62A H62F 109.5 . . ?
H62E C62A H62F 109.5 . . ?
C61A C63A H63D 109.5 . . ?
C61A C63A H63E 109.5 . . ?
H63D C63A H63E 109.5 . . ?
C61A C63A H63F 109.5 . . ?
H63D C63A H63F 109.5 . . ?
H63E C63A H63F 109.5 . . ?
C61A C64A H64D 109.5 . . ?
C61A C64A H64E 109.5 . . ?
H64D C64A H64E 109.5 . . ?
C61A C64A H64F 109.5 . . ?
H64D C64A H64F 109.5 . . ?
H64E C64A H64F 109.5 . . ?
C65A O23A Si6A 130.6(5) . . ?
O23A C65A C66A 107.0(6) . . ?
O23A C65A C67A 110.6(6) . . ?
C66A C65A C67A 112.6(7) . . ?
O23A C65A C68A 105.5(6) . . ?
C66A C65A C68A 110.8(6) . . ?
C67A C65A C68A 110.2(6) . . ?
C65A C66A H66D 109.5 . . ?
C65A C66A H66E 109.5 . . ?
H66D C66A H66E 109.5 . . ?
C65A C66A H66F 109.5 . . ?
H66D C66A H66F 109.5 . . ?
H66E C66A H66F 109.5 . . ?
C65A C67A H67D 109.5 . . ?
C65A C67A H67E 109.5 . . ?
H67D C67A H67E 109.5 . . ?
C65A C67A H67F 109.5 . . ?
H67D C67A H67F 109.5 . . ?
H67E C67A H67F 109.5 . . ?
C65A C68A H68D 109.5 . . ?
C65A C68A H68E 109.5 . . ?
H68D C68A H68E 109.5 . . ?
C65A C68A H68F 109.5 . . ?
H68D C68A H68F 109.5 . . ?
H68E C68A H68F 109.5 . . ?
O24A C69A C71A 109.1(6) . . ?
O24A C69A C70A 109.6(6) . . ?
C71A C69A C70A 110.5(7) . . ?
O24A C69A C72A 105.8(7) . . ?
C71A C69A C72A 110.6(6) . . ?
C70A C69A C72A 111.0(7) . . ?
C69A C70A H70D 109.5 . . ?
C69A C70A H70E 109.5 . . ?
H70D C70A H70E 109.5 . . ?
C69A C70A H70F 109.5 . . ?
H70D C70A H70F 109.5 . . ?
H70E C70A H70F 109.5 . . ?
C69A C71A H71D 109.5 . . ?
C69A C71A H71E 109.5 . . ?
H71D C71A H71E 109.5 . . ?
C69A C71A H71F 109.5 . . ?
H71D C71A H71F 109.5 . . ?
H71E C71A H71F 109.5 . . ?
C69A C72A H72D 109.5 . . ?
C69A C72A H72E 109.5 . . ?
H72D C72A H72E 109.5 . . ?
C69A C72A H72F 109.5 . . ?
H72D C72A H72F 109.5 . . ?
H72E C72A H72F 109.5 . . ?
O18 C49 C50 108.6(2) . . ?
O18 C49 C51 110.9(2) . . ?
C50 C49 C51 111.1(2) . . ?
O18 C49 C52 105.0(2) . . ?
C50 C49 C52 110.9(2) . . ?
C51 C49 C52 110.2(2) . . ?
C49 C50 H50A 109.5 . . ?
C49 C50 H50B 109.5 . . ?
H50A C50 H50B 109.5 . . ?
C49 C50 H50C 109.5 . . ?
H50A C50 H50C 109.5 . . ?
H50B C50 H50C 109.5 . . ?
C49 C51 H51A 109.5 . . ?
C49 C51 H51B 109.5 . . ?
H51A C51 H51B 109.5 . . ?
C49 C51 H51C 109.5 . . ?
H51A C51 H51C 109.5 . . ?
H51B C51 H51C 109.5 . . ?
C49 C52 H52A 109.5 . . ?
C49 C52 H52B 109.5 . . ?
H52A C52 H52B 109.5 . . ?
C49 C52 H52C 109.5 . . ?
H52A C52 H52C 109.5 . . ?
H52B C52 H52C 109.5 . . ?
O19 C53 C54 105.8(2) . . ?
O19 C53 C55 108.5(2) . . ?
C54 C53 C55 110.4(2) . . ?
O19 C53 C56 110.50(19) . . ?
C54 C53 C56 110.3(2) . . ?
C55 C53 C56 111.2(2) . . ?
C53 C54 H54A 109.5 . . ?
C53 C54 H54B 109.5 . . ?
H54A C54 H54B 109.5 . . ?
C53 C54 H54C 109.5 . . ?
H54A C54 H54C 109.5 . . ?
H54B C54 H54C 109.5 . . ?
C53 C55 H55A 109.5 . . ?
C53 C55 H55B 109.5 . . ?
H55A C55 H55B 109.5 . . ?
C53 C55 H55C 109.5 . . ?
H55A C55 H55C 109.5 . . ?
H55B C55 H55C 109.5 . . ?
C53 C56 H56A 109.5 . . ?
C53 C56 H56B 109.5 . . ?
H56A C56 H56B 109.5 . . ?
C53 C56 H56C 109.5 . . ?
H56A C56 H56C 109.5 . . ?
H56B C56 H56C 109.5 . . ?
O20 C57 C58 105.4(2) . . ?
O20 C57 C60 110.6(2) . . ?
C58 C57 C60 110.5(2) . . ?
O20 C57 C59 108.4(2) . . ?
C58 C57 C59 111.5(3) . . ?
C60 C57 C59 110.3(3) . . ?
C57 C58 H58A 109.5 . . ?
C57 C58 H58B 109.5 . . ?
H58A C58 H58B 109.5 . . ?
C57 C58 H58C 109.5 . . ?
H58A C58 H58C 109.5 . . ?
H58B C58 H58C 109.5 . . ?
C57 C59 H59A 109.5 . . ?
C57 C59 H59B 109.5 . . ?
H59A C59 H59B 109.5 . . ?
C57 C59 H59C 109.5 . . ?
H59A C59 H59C 109.5 . . ?
H59B C59 H59C 109.5 . . ?
C57 C60 H60A 109.5 . . ?
C57 C60 H60B 109.5 . . ?
H60A C60 H60B 109.5 . . ?
C57 C60 H60C 109.5 . . ?
H60A C60 H60C 109.5 . . ?
H60B C60 H60C 109.5 . . ?
O25 Li1 O3 137.7(3) . 2_776 ?
O25 Li1 O25 97.4(2) . 2_776 ?
O3 Li1 O25 124.5(3) 2_776 2_776 ?
O25 Li1 O3A 144.2(4) . 2_776 ?
O3 Li1 O3A 6.7(3) 2_776 2_776 ?
O25 Li1 O3A 117.9(4) 2_776 2_776 ?
O25 Li1 Li1 49.99(19) . 2_776 ?
O3 Li1 Li1 170.6(4) 2_776 2_776 ?
O25 Li1 Li1 47.37(17) 2_776 2_776 ?
O3A Li1 Li1 164.3(4) 2_776 2_776 ?
O25 Li1 Si1 154.0(3) . 2_776 ?
O3 Li1 Si1 29.88(11) 2_776 2_776 ?
O25 Li1 Si1 98.0(2) 2_776 2_776 ?
Li1 Li1 Si1 140.7(3) 2_776 2_776 ?
O25 Li1 Ti1 126.9(2) . 2_776 ?
O3 Li1 Ti1 93.7(2) 2_776 2_776 ?
O25 Li1 Ti1 31.31(10) 2_776 2_776 ?
Li1 Li1 Ti1 77.6(2) 2_776 2_776 ?
Si1 Li1 Ti1 66.71(11) 2_776 2_776 ?

loop_
_geom_bond_atom_site_label_1
_geom_bond_atom_site_label_2
_geom_bond_distance
_geom_bond_site_symmetry_2
_geom_bond_publ_flag
Si5 O17 1.6064(17) . ?
Si5 O18 1.6218(17) . ?
Si5 O19 1.6223(17) . ?
Si5 O20 1.6229(17) . ?
O17 Ti2 1.826(3) . ?
O17 Ti2A 1.829(4) . ?
O18 C49 1.443(3) . ?
O19 C53 1.443(3) . ?
O20 C57 1.438(3) . ?
O25 Ti1A 1.693(5) . ?
O25 Ti1 1.705(2) . ?
O25 Li1 1.857(5) . ?
O25 Li1 1.933(5) 2_776 ?
O5 Si2 1.602(2) . ?
O5 Si2A 1.619(8) . ?
O5 Ti1A 1.803(5) . ?
O5 Ti1 1.817(2) . ?
Si2 O8 1.616(2) . ?
Si2 O7 1.621(2) . ?
Si2 O6 1.622(2) . ?
O6 C13 1.441(3) . ?
O7 C17 1.445(3) . ?
O8 C21 1.437(4) . ?
C13 C16 1.515(5) . ?
C13 C14 1.523(4) . ?
C13 C15 1.527(5) . ?
C14 H14A 0.9800 . ?
C14 H14B 0.9800 . ?
C14 H14C 0.9800 . ?
C15 H15A 0.9800 . ?
C15 H15B 0.9800 . ?
C15 H15C 0.9800 . ?
C16 H16A 0.9800 . ?
C16 H16B 0.9800 . ?
C16 H16C 0.9800 . ?
C17 C20 1.511(4) . ?
C17 C18 1.514(5) . ?
C17 C19 1.519(5) . ?
C18 H18A 0.9800 . ?
C18 H18B 0.9800 . ?
C18 H18C 0.9800 . ?
C19 H19A 0.9800 . ?
C19 H19B 0.9800 . ?
C19 H19C 0.9800 . ?
C20 H20A 0.9800 . ?
C20 H20B 0.9800 . ?
C20 H20C 0.9800 . ?
C21 C23 1.505(5) . ?
C21 C24 1.507(5) . ?
C21 C22 1.526(6) . ?
C22 H22A 0.9800 . ?
C22 H22B 0.9800 . ?
C22 H22C 0.9800 . ?
C23 H23A 0.9800 . ?
C23 H23B 0.9800 . ?
C23 H23C 0.9800 . ?
C24 H24A 0.9800 . ?
C24 H24B 0.9800 . ?
C24 H24C 0.9800 . ?
Si2A O7A 1.607(8) . ?
Si2A O8A 1.618(8) . ?
Si2A O6A 1.634(8) . ?
O6A C13A 1.432(8) . ?
O7A C17A 1.443(9) . ?
O8A C21A 1.431(9) . ?
C13A C16A 1.516(9) . ?
C13A C15A 1.527(10) . ?
C13A C14A 1.528(9) . ?
C14A H14D 0.9800 . ?
C14A H14E 0.9800 . ?
C14A H14F 0.9800 . ?
C15A H15D 0.9800 . ?
C15A H15E 0.9800 . ?
C15A H15F 0.9800 . ?
C16A H16D 0.9800 . ?
C16A H16E 0.9800 . ?
C16A H16F 0.9800 . ?
C17A C20A 1.509(10) . ?
C17A C18A 1.515(10) . ?
C17A C19A 1.520(10) . ?
C18A H18D 0.9800 . ?
C18A H18E 0.9800 . ?
C18A H18F 0.9800 . ?
C19A H19D 0.9800 . ?
C19A H19E 0.9800 . ?
C19A H19F 0.9800 . ?
C20A H20D 0.9800 . ?
C20A H20E 0.9800 . ?
C20A H20F 0.9800 . ?
C21A C23A 1.504(10) . ?
C21A C24A 1.507(10) . ?
C21A C22A 1.536(10) . ?
C22A H22D 0.9800 . ?
C22A H22E 0.9800 . ?
C22A H22F 0.9800 . ?
C23A H23D 0.9800 . ?
C23A H23E 0.9800 . ?
C23A H23F 0.9800 . ?
C24A H24D 0.9800 . ?
C24A H24E 0.9800 . ?
C24A H24F 0.9800 . ?
Ti1 O9 1.847(2) . ?
Ti1 O1 1.862(2) . ?
Ti1 Li1 3.029(5) 2_776 ?
Si3 O9 1.594(2) . ?
Si3 O12 1.613(3) . ?
Si3 O10 1.623(2) . ?
Si3 O11 1.645(3) . ?
O10 C25 1.432(4) . ?
O11 C29 1.426(4) . ?
O12 C33 1.452(4) . ?
C25 C26 1.500(5) . ?
C25 C28 1.506(5) . ?
C25 C27 1.522(6) . ?
C26 H26A 0.9800 . ?
C26 H26B 0.9800 . ?
C26 H26C 0.9800 . ?
C27 H27A 0.9800 . ?
C27 H27B 0.9800 . ?
C27 H27C 0.9800 . ?
C28 H28A 0.9800 . ?
C28 H28B 0.9800 . ?
C28 H28C 0.9800 . ?
C29 C30 1.521(6) . ?
C29 C31 1.528(5) . ?
C29 C32 1.529(5) . ?
C30 H30A 0.9800 . ?
C30 H30B 0.9800 . ?
C30 H30C 0.9800 . ?
C31 H31A 0.9800 . ?
C31 H31B 0.9800 . ?
C31 H31C 0.9800 . ?
C32 H32A 0.9800 . ?
C32 H32B 0.9800 . ?
C32 H32C 0.9800 . ?
C33 C34 1.499(5) . ?
C33 C36 1.504(5) . ?
C33 C35 1.519(5) . ?
C34 H34A 0.9800 . ?
C34 H34B 0.9800 . ?
C34 H34C 0.9800 . ?
C35 H35A 0.9800 . ?
C35 H35B 0.9800 . ?
C35 H35C 0.9800 . ?
C36 H36A 0.9800 . ?
C36 H36B 0.9800 . ?
C36 H36C 0.9800 . ?
Si1 O1 1.598(2) . ?
Si1 O2 1.606(3) . ?
Si1 O4 1.610(2) . ?
Si1 O3 1.652(3) . ?
Si1 Li1 3.000(5) 2_776 ?
O2 C1 1.449(4) . ?
O3 C5 1.478(3) . ?
O3 Li1 1.899(6) 2_776 ?
O4 C9 1.451(3) . ?
C1 C2 1.521(5) . ?
C1 C4 1.524(6) . ?
C1 C3 1.523(5) . ?
C2 H2A 0.9800 . ?
C2 H2B 0.9800 . ?
C2 H2C 0.9800 . ?
C3 H3A 0.9800 . ?
C3 H3B 0.9800 . ?
C3 H3C 0.9800 . ?
C4 H4A 0.9800 . ?
C4 H4B 0.9800 . ?
C4 H4C 0.9800 . ?
C5 C8 1.511(5) . ?
C5 C6 1.514(5) . ?
C5 C7 1.515(5) . ?
C6 H6A 0.9800 . ?
C6 H6B 0.9800 . ?
C6 H6C 0.9800 . ?
C7 H7A 0.9800 . ?
C7 H7B 0.9800 . ?
C7 H7C 0.9800 . ?
C8 H8A 0.9800 . ?
C8 H8B 0.9800 . ?
C8 H8C 0.9800 . ?
C9 C10 1.520(4) . ?
C9 C11 1.522(5) . ?
C9 C12 1.523(4) . ?
C10 H10A 0.9800 . ?
C10 H10B 0.9800 . ?
C10 H10C 0.9800 . ?
C11 H11A 0.9800 . ?
C11 H11B 0.9800 . ?
C11 H11C 0.9800 . ?
C12 H12A 0.9800 . ?
C12 H12B 0.9800 . ?
C12 H12C 0.9800 . ?
Ti1A O1A 1.823(8) . ?
Ti1A O9A 1.836(7) . ?
Ti1A Li1 3.041(7) 2_776 ?
Si3A O10A 1.578(7) . ?
Si3A O12A 1.610(7) . ?
Si3A O11A 1.628(8) . ?
Si3A O9A 1.628(7) . ?
O10A C25A 1.413(8) . ?
O11A C29A 1.424(9) . ?
O12A C33A 1.437(9) . ?
C25A C26A 1.503(11) . ?
C25A C28A 1.512(9) . ?
C25A C27A 1.526(12) . ?
C26A H26D 0.9800 . ?
C26A H26E 0.9800 . ?
C26A H26F 0.9800 . ?
C27A H27D 0.9800 . ?
C27A H27E 0.9800 . ?
C27A H27F 0.9800 . ?
C28A H28D 0.9800 . ?
C28A H28E 0.9800 . ?
C28A H28F 0.9800 . ?
C29A C30A 1.524(10) . ?
C29A C31A 1.528(10) . ?
C29A C32A 1.532(9) . ?
C30A H30D 0.9800 . ?
C30A H30E 0.9800 . ?
C30A H30F 0.9800 . ?
C31A H31D 0.9800 . ?
C31A H31E 0.9800 . ?
C31A H31F 0.9800 . ?
C32A H32D 0.9800 . ?
C32A H32E 0.9800 . ?
C32A H32F 0.9800 . ?
C33A C34A 1.497(10) . ?
C33A C36A 1.514(9) . ?
C33A C35A 1.520(10) . ?
C34A H34D 0.9800 . ?
C34A H34E 0.9800 . ?
C34A H34F 0.9800 . ?
C35A H35D 0.9800 . ?
C35A H35E 0.9800 . ?
C35A H35F 0.9800 . ?
C36A H36D 0.9800 . ?
C36A H36E 0.9800 . ?
C36A H36F 0.9800 . ?
Si1A O4A 1.594(7) . ?
Si1A O1A 1.596(7) . ?
Si1A O2A 1.622(7) . ?
Si1A O3A 1.655(7) . ?
O2A C1A 1.451(9) . ?
O3A C5A 1.485(8) . ?
O3A Li1 2.187(12) 2_776 ?
O4A C9A 1.453(8) . ?
C1A C2A 1.520(10) . ?
C1A C4A 1.523(10) . ?
C1A C3A 1.523(9) . ?
C2A H2AA 0.9800 . ?
C2A H2AB 0.9800 . ?
C2A H2AC 0.9800 . ?
C3A H3AA 0.9800 . ?
C3A H3AB 0.9800 . ?
C3A H3AC 0.9800 . ?
C4A H4AA 0.9800 . ?
C4A H4AB 0.9800 . ?
C4A H4AC 0.9800 . ?
C5A C6A 1.503(10) . ?
C5A C8A 1.505(10) . ?
C5A C7A 1.523(10) . ?
C6A H6AA 0.9800 . ?
C6A H6AB 0.9800 . ?
C6A H6AC 0.9800 . ?
C7A H7AA 0.9800 . ?
C7A H7AB 0.9800 . ?
C7A H7AC 0.9800 . ?
C8A H8AA 0.9800 . ?
C8A H8AB 0.9800 . ?
C8A H8AC 0.9800 . ?
C9A C10A 1.518(9) . ?
C9A C11A 1.519(9) . ?
C9A C12A 1.523(9) . ?
C10A H10D 0.9800 . ?
C10A H10E 0.9800 . ?
C10A H10F 0.9800 . ?
C11A H11D 0.9800 . ?
C11A H11E 0.9800 . ?
C11A H11F 0.9800 . ?
C12A H12D 0.9800 . ?
C12A H12E 0.9800 . ?
C12A H12F 0.9800 . ?
Li2 O26 1.676(7) 2_565 ?
Li2 O26 1.926(6) . ?
Li2 O14 1.965(6) . ?
Li2 Li2 2.544(12) 2_565 ?
Li2 Ti2 3.075(7) . ?
Li2 Si4 3.090(6) . ?
Li2 Ti2 3.281(7) 2_565 ?
O26 Ti2 1.714(4) . ?
O13 Si4 1.599(3) . ?
O13 Ti2 1.847(4) . ?
Si4 O15 1.613(3) . ?
Si4 O16 1.619(4) . ?
Si4 O14 1.659(3) . ?
O14 C37 1.478(4) . ?
O15 C41 1.466(4) . ?
O16 C45 1.442(4) . ?
C37 C40 1.517(6) . ?
C37 C39 1.513(5) . ?
C37 C38 1.532(6) . ?
C38 H38A 0.9800 . ?
C38 H38B 0.9800 . ?
C38 H38C 0.9800 . ?
C39 H39A 0.9800 . ?
C39 H39B 0.9800 . ?
C39 H39C 0.9800 . ?
C40 H40A 0.9800 . ?
C40 H40B 0.9800 . ?
C40 H40C 0.9800 . ?
C41 C44 1.511(6) . ?
C41 C42 1.525(6) . ?
C41 C43 1.529(6) . ?
C42 H42A 0.9800 . ?
C42 H42B 0.9800 . ?
C42 H42C 0.9800 . ?
C43 H43A 0.9800 . ?
C43 H43B 0.9800 . ?
C43 H43C 0.9800 . ?
C44 H44A 0.9800 . ?
C44 H44B 0.9800 . ?
C44 H44C 0.9800 . ?
C45 C48 1.498(6) . ?
C45 C47 1.516(6) . ?
C45 C46 1.518(6) . ?
C46 H46A 0.9800 . ?
C46 H46B 0.9800 . ?
C46 H46C 0.9800 . ?
C47 H47A 0.9800 . ?
C47 H47B 0.9800 . ?
C47 H47C 0.9800 . ?
C48 H48A 0.9800 . ?
C48 H48B 0.9800 . ?
C48 H48C 0.9800 . ?
Si6 O21 1.582(4) . ?
Si6 O23 1.607(4) . ?
Si6 O24 1.621(4) . ?
Si6 O22 1.627(4) . ?
Ti2 O21 1.827(3) . ?
O22 C61 1.425(5) . ?
O24 C69 1.432(5) . ?
C61 C64 1.508(6) . ?
C61 C62 1.518(6) . ?
C61 C63 1.539(6) . ?
C62 H62A 0.9800 . ?
C62 H62B 0.9800 . ?
C62 H62C 0.9800 . ?
C63 H63A 0.9800 . ?
C63 H63B 0.9800 . ?
C63 H63C 0.9800 . ?
C64 H64A 0.9800 . ?
C64 H64B 0.9800 . ?
C64 H64C 0.9800 . ?
O23 C65 1.456(5) . ?
C65 C66 1.514(7) . ?
C65 C67 1.520(6) . ?
C65 C68 1.537(6) . ?
C66 H66A 0.9800 . ?
C66 H66B 0.9800 . ?
C66 H66C 0.9800 . ?
C67 H67A 0.9800 . ?
C67 H67B 0.9800 . ?
C67 H67C 0.9800 . ?
C68 H68A 0.9800 . ?
C68 H68B 0.9800 . ?
C68 H68C 0.9800 . ?
C69 C72 1.511(7) . ?
C69 C70 1.517(6) . ?
C69 C71 1.518(6) . ?
C70 H70A 0.9800 . ?
C70 H70B 0.9800 . ?
C70 H70C 0.9800 . ?
C71 H71A 0.9800 . ?
C71 H71B 0.9800 . ?
C71 H71C 0.9800 . ?
C72 H72A 0.9800 . ?
C72 H72B 0.9800 . ?
C72 H72C 0.9800 . ?
Li2A O26A 1.894(8) . ?
Li2A O14A 1.962(7) . ?
Li2A O26A 2.340(12) 2_565 ?
Li2A Li2A 2.718(18) 2_565 ?
Li2A Ti2A 3.038(8) . ?
Li2A Si4A 3.086(7) . ?
O26A Ti2A 1.703(5) . ?
O13A Si4A 1.601(5) . ?
O13A Ti2A 1.853(5) . ?
Si4A O15A 1.610(5) . ?
Si4A O16A 1.618(5) . ?
Si4A O14A 1.656(5) . ?
O14A C37A 1.480(6) . ?
O15A C41A 1.449(6) . ?
O16A C45A 1.435(7) . ?
C37A C40A 1.514(7) . ?
C37A C39A 1.522(7) . ?
C37A C38A 1.528(7) . ?
C38A H38D 0.9800 . ?
C38A H38E 0.9800 . ?
C38A H38F 0.9800 . ?
C39A H39D 0.9800 . ?
C39A H39E 0.9800 . ?
C39A H39F 0.9800 . ?
C40A H40D 0.9800 . ?
C40A H40E 0.9800 . ?
C40A H40F 0.9800 . ?
C41A C44A 1.517(8) . ?
C41A C42A 1.524(8) . ?
C41A C43A 1.537(7) . ?
C42A H42D 0.9800 . ?
C42A H42E 0.9800 . ?
C42A H42F 0.9800 . ?
C43A H43D 0.9800 . ?
C43A H43E 0.9800 . ?
C43A H43F 0.9800 . ?
C44A H44D 0.9800 . ?
C44A H44E 0.9800 . ?
C44A H44F 0.9800 . ?
C45A C48A 1.499(8) . ?
C45A C47A 1.517(8) . ?
C45A C46A 1.519(8) . ?
C46A H46D 0.9800 . ?
C46A H46E 0.9800 . ?
C46A H46F 0.9800 . ?
C47A H47D 0.9800 . ?
C47A H47E 0.9800 . ?
C47A H47F 0.9800 . ?
C48A H48D 0.9800 . ?
C48A H48E 0.9800 . ?
C48A H48F 0.9800 . ?
Si6A O24A 1.584(6) . ?
Si6A O23A 1.612(6) . ?
Si6A O21A 1.613(6) . ?
Si6A O22A 1.631(6) . ?
Ti2A O21A 1.836(5) . ?
O22A C61A 1.440(7) . ?
O24A C69A 1.435(7) . ?
C61A C62A 1.506(8) . ?
C61A C64A 1.509(8) . ?
C61A C63A 1.533(8) . ?
C62A H62D 0.9800 . ?
C62A H62E 0.9800 . ?
C62A H62F 0.9800 . ?
C63A H63D 0.9800 . ?
C63A H63E 0.9800 . ?
C63A H63F 0.9800 . ?
C64A H64D 0.9800 . ?
C64A H64E 0.9800 . ?
C64A H64F 0.9800 . ?
O23A C65A 1.452(7) . ?
C65A C66A 1.509(9) . ?
C65A C67A 1.522(8) . ?
C65A C68A 1.534(8) . ?
C66A H66D 0.9800 . ?
C66A H66E 0.9800 . ?
C66A H66F 0.9800 . ?
C67A H67D 0.9800 . ?
C67A H67E 0.9800 . ?
C67A H67F 0.9800 . ?
C68A H68D 0.9800 . ?
C68A H68E 0.9800 . ?
C68A H68F 0.9800 . ?
C69A C71A 1.503(9) . ?
C69A C70A 1.515(8) . ?
C69A C72A 1.518(9) . ?
C70A H70D 0.9800 . ?
C70A H70E 0.9800 . ?
C70A H70F 0.9800 . ?
C71A H71D 0.9800 . ?
C71A H71E 0.9800 . ?
C71A H71F 0.9800 . ?
C72A H72D 0.9800 . ?
C72A H72E 0.9800 . ?
C72A H72F 0.9800 . ?
C49 C50 1.515(4) . ?
C49 C51 1.518(4) . ?
C49 C52 1.528(4) . ?
C50 H50A 0.9800 . ?
C50 H50B 0.9800 . ?
C50 H50C 0.9800 . ?
C51 H51A 0.9800 . ?
C51 H51B 0.9800 . ?
C51 H51C 0.9800 . ?
C52 H52A 0.9800 . ?
C52 H52B 0.9800 . ?
C52 H52C 0.9800 . ?
C53 C54 1.519(4) . ?
C53 C55 1.519(4) . ?
C53 C56 1.529(3) . ?
C54 H54A 0.9800 . ?
C54 H54B 0.9800 . ?
C54 H54C 0.9800 . ?
C55 H55A 0.9800 . ?
C55 H55B 0.9800 . ?
C55 H55C 0.9800 . ?
C56 H56A 0.9800 . ?
C56 H56B 0.9800 . ?
C56 H56C 0.9800 . ?
C57 C58 1.522(4) . ?
C57 C60 1.526(4) . ?
C57 C59 1.529(4) . ?
C58 H58A 0.9800 . ?
C58 H58B 0.9800 . ?
C58 H58C 0.9800 . ?
C59 H59A 0.9800 . ?
C59 H59B 0.9800 . ?
C59 H59C 0.9800 . ?
C60 H60A 0.9800 . ?
C60 H60B 0.9800 . ?
C60 H60C 0.9800 . ?
Li1 Li1 2.503(10) 2_776 ?

loop_
_geom_torsion_atom_site_label_1
_geom_torsion_atom_site_label_2
_geom_torsion_atom_site_label_3
_geom_torsion_atom_site_label_4
_geom_torsion
_geom_torsion_site_symmetry_1
_geom_torsion_site_symmetry_2
_geom_torsion_site_symmetry_3
_geom_torsion_site_symmetry_4
_geom_torsion_publ_flag
O18 Si5 O17 Ti2 1.0(5) . . . . ?
O19 Si5 O17 Ti2 -115.8(5) . . . . ?
O20 Si5 O17 Ti2 124.2(5) . . . . ?
O18 Si5 O17 Ti2A -35.9(7) . . . . ?
O19 Si5 O17 Ti2A -152.7(7) . . . . ?
O20 Si5 O17 Ti2A 87.4(7) . . . . ?
O17 Si5 O18 C49 -167.6(2) . . . . ?
O19 Si5 O18 C49 -47.2(2) . . . . ?
O20 Si5 O18 C49 70.2(2) . . . . ?
O17 Si5 O19 C53 -80.6(2) . . . . ?
O18 Si5 O19 C53 164.07(19) . . . . ?
O20 Si5 O19 C53 42.2(2) . . . . ?
O17 Si5 O20 C57 -38.8(3) . . . . ?
O18 Si5 O20 C57 79.6(2) . . . . ?
O19 Si5 O20 C57 -162.4(2) . . . . ?
Ti1 O5 Si2 O8 98.8(5) . . . . ?
Ti1 O5 Si2 O7 -140.5(5) . . . . ?
Ti1 O5 Si2 O6 -24.8(5) . . . . ?
O5 Si2 O6 C13 -163.8(3) . . . . ?
O8 Si2 O6 C13 73.2(3) . . . . ?
O7 Si2 O6 C13 -44.2(3) . . . . ?
O5 Si2 O7 C17 -86.6(3) . . . . ?
O8 Si2 O7 C17 37.5(3) . . . . ?
O6 Si2 O7 C17 159.4(2) . . . . ?
O5 Si2 O8 C21 -39.2(3) . . . . ?
O7 Si2 O8 C21 -163.2(3) . . . . ?
O6 Si2 O8 C21 79.1(3) . . . . ?
Si2 O6 C13 C16 -41.1(4) . . . . ?
Si2 O6 C13 C14 -160.3(3) . . . . ?
Si2 O6 C13 C15 81.4(4) . . . . ?
Si2 O7 C17 C20 164.2(2) . . . . ?
Si2 O7 C17 C18 45.1(4) . . . . ?
Si2 O7 C17 C19 -78.1(4) . . . . ?
Si2 O8 C21 C23 -39.5(5) . . . . ?
Si2 O8 C21 C24 -160.7(3) . . . . ?
Si2 O8 C21 C22 81.8(4) . . . . ?
Ti1A O5 Si2A O7A -178.4(9) . . . . ?
Ti1A O5 Si2A O8A 71.4(12) . . . . ?
Ti1A O5 Si2A O6A -42.1(15) . . . . ?
O7A Si2A O6A C13A 34.2(19) . . . . ?
O8A Si2A O6A C13A 151.9(16) . . . . ?
O5 Si2A O6A C13A -105.7(16) . . . . ?
O8A Si2A O7A C17A 80.4(15) . . . . ?
O5 Si2A O7A C17A -18.2(17) . . . . ?
O6A Si2A O7A C17A -160.8(14) . . . . ?
O7A Si2A O8A C21A 78.2(15) . . . . ?
O5 Si2A O8A C21A -163.7(14) . . . . ?
O6A Si2A O8A C21A -38.9(16) . . . . ?
Si2A O6A C13A C16A -82(2) . . . . ?
Si2A O6A C13A C15A 41(2) . . . . ?
Si2A O6A C13A C14A 159(2) . . . . ?
Si2A O7A C17A C20A 73.2(17) . . . . ?
Si2A O7A C17A C18A -46.6(18) . . . . ?
Si2A O7A C17A C19A -169.0(15) . . . . ?
Si2A O8A C21A C23A 74.8(17) . . . . ?
Si2A O8A C21A C24A -47.3(17) . . . . ?
Si2A O8A C21A C22A -163.9(15) . . . . ?
Li1 O25 Ti1 O5 -4.3(6) . . . . ?
Li1 O25 Ti1 O5 -133.7(2) 2_776 . . . ?
Li1 O25 Ti1 O9 -129.7(5) . . . . ?
Li1 O25 Ti1 O9 100.9(2) 2_776 . . . ?
Li1 O25 Ti1 O1 115.1(5) . . . . ?
Li1 O25 Ti1 O1 -14.3(2) 2_776 . . . ?
Li1 O25 Ti1 Li1 129.4(5) . . . 2_776 ?
Si2 O5 Ti1 O25 88.9(5) . . . . ?
Si2 O5 Ti1 O9 -146.7(5) . . . . ?
Si2 O5 Ti1 O1 -25.9(5) . . . . ?
Si2 O5 Ti1 Li1 52.8(6) . . . 2_776 ?
O12 Si3 O9 Ti1 -120.6(4) . . . . ?
O10 Si3 O9 Ti1 6.4(5) . . . . ?
O11 Si3 O9 Ti1 122.0(4) . . . . ?
O25 Ti1 O9 Si3 51.1(4) . . . . ?
O5 Ti1 O9 Si3 -75.1(4) . . . . ?
O1 Ti1 O9 Si3 162.8(4) . . . . ?
Li1 Ti1 O9 Si3 89.8(4) 2_776 . . . ?
O9 Si3 O10 C25 165.5(3) . . . . ?
O12 Si3 O10 C25 -69.0(3) . . . . ?
O11 Si3 O10 C25 45.6(3) . . . . ?
O9 Si3 O11 C29 76.2(3) . . . . ?
O12 Si3 O11 C29 -46.0(3) . . . . ?
O10 Si3 O11 C29 -167.7(3) . . . . ?
O9 Si3 O12 C33 43.1(3) . . . . ?
O10 Si3 O12 C33 -79.3(3) . . . . ?
O11 Si3 O12 C33 165.3(3) . . . . ?
Si3 O10 C25 C26 156.6(3) . . . . ?
Si3 O10 C25 C28 34.1(5) . . . . ?
Si3 O10 C25 C27 -83.8(4) . . . . ?
Si3 O11 C29 C30 84.5(4) . . . . ?
Si3 O11 C29 C31 -157.8(3) . . . . ?
Si3 O11 C29 C32 -38.0(4) . . . . ?
Si3 O12 C33 C34 158.4(3) . . . . ?
Si3 O12 C33 C36 36.6(4) . . . . ?
Si3 O12 C33 C35 -83.4(4) . . . . ?
O2 Si1 O1 Ti1 86.0(3) . . . . ?
O4 Si1 O1 Ti1 -151.0(3) . . . . ?
O3 Si1 O1 Ti1 -29.2(4) . . . . ?
Li1 Si1 O1 Ti1 -37.5(3) 2_776 . . . ?
O25 Ti1 O1 Si1 47.0(4) . . . . ?
O5 Ti1 O1 Si1 167.9(3) . . . . ?
O9 Ti1 O1 Si1 -69.3(3) . . . . ?
Li1 Ti1 O1 Si1 37.9(3) 2_776 . . . ?
O1 Si1 O2 C1 76.2(4) . . . . ?
O4 Si1 O2 C1 -49.5(4) . . . . ?
O3 Si1 O2 C1 -169.4(3) . . . . ?
Li1 Si1 O2 C1 159.1(3) 2_776 . . . ?
O1 Si1 O3 C5 178.3(3) . . . . ?
O2 Si1 O3 C5 58.4(3) . . . . ?
O4 Si1 O3 C5 -59.1(3) . . . . ?
Li1 Si1 O3 C5 -167.9(5) 2_776 . . . ?
O1 Si1 O3 Li1 -13.8(3) . . . 2_776 ?
O2 Si1 O3 Li1 -133.7(3) . . . 2_776 ?
O4 Si1 O3 Li1 108.8(3) . . . 2_776 ?
O1 Si1 O4 C9 35.7(4) . . . . ?
O2 Si1 O4 C9 161.4(3) . . . . ?
O3 Si1 O4 C9 -82.2(4) . . . . ?
Li1 Si1 O4 C9 -44.2(4) 2_776 . . . ?
Si1 O2 C1 C2 80.5(5) . . . . ?
Si1 O2 C1 C4 -41.1(5) . . . . ?
Si1 O2 C1 C3 -160.4(3) . . . . ?
Si1 O3 C5 C8 100.1(4) . . . . ?
Li1 O3 C5 C8 -67.9(4) 2_776 . . . ?
Si1 O3 C5 C6 -141.9(3) . . . . ?
Li1 O3 C5 C6 50.1(4) 2_776 . . . ?
Si1 O3 C5 C7 -22.2(5) . . . . ?
Li1 O3 C5 C7 169.8(4) 2_776 . . . ?
Si1 O4 C9 C10 146.1(3) . . . . ?
Si1 O4 C9 C11 -96.5(4) . . . . ?
Si1 O4 C9 C12 25.5(5) . . . . ?
Li1 O25 Ti1A O5 -0.2(13) . . . . ?
Li1 O25 Ti1A O5 -132.2(4) 2_776 . . . ?
Li1 O25 Ti1A O1A 123.3(8) . . . . ?
Li1 O25 Ti1A O1A -8.7(7) 2_776 . . . ?
Li1 O25 Ti1A O9A -110.5(9) . . . . ?
Li1 O25 Ti1A O9A 117.5(5) 2_776 . . . ?
Li1 O25 Ti1A Li1 132.0(9) . . . 2_776 ?
Si2A O5 Ti1A O25 109.2(11) . . . . ?
Si2A O5 Ti1A O1A -14.3(13) . . . . ?
Si2A O5 Ti1A O9A -133.4(12) . . . . ?
Si2A O5 Ti1A Li1 72.7(12) . . . 2_776 ?
O10A Si3A O9A Ti1A 135.0(14) . . . . ?
O12A Si3A O9A Ti1A 9.0(17) . . . . ?
O11A Si3A O9A Ti1A -106.2(15) . . . . ?
O25 Ti1A O9A Si3A -54.3(16) . . . . ?
O5 Ti1A O9A Si3A -174.5(14) . . . . ?
O1A Ti1A O9A Si3A 69.5(17) . . . . ?
Li1 Ti1A O9A Si3A -16.6(18) 2_776 . . . ?
O12A Si3A O10A C25A 70.2(15) . . . . ?
O11A Si3A O10A C25A -172.4(13) . . . . ?
O9A Si3A O10A C25A -51.5(16) . . . . ?
O10A Si3A O11A C29A 44.4(13) . . . . ?
O12A Si3A O11A C29A 167.6(11) . . . . ?
O9A Si3A O11A C29A -76.3(13) . . . . ?
O10A Si3A O12A C33A 77.4(13) . . . . ?
O11A Si3A O12A C33A -40.9(13) . . . . ?
O9A Si3A O12A C33A -159.3(12) . . . . ?
Si3A O10A C25A C26A 80.6(16) . . . . ?
Si3A O10A C25A C28A -157.5(13) . . . . ?
Si3A O10A C25A C27A -39.6(17) . . . . ?
Si3A O11A C29A C30A -82.1(15) . . . . ?
Si3A O11A C29A C31A 36.5(15) . . . . ?
Si3A O11A C29A C32A 157.6(12) . . . . ?
Si3A O12A C33A C34A -30.4(15) . . . . ?
Si3A O12A C33A C36A -152.2(12) . . . . ?
Si3A O12A C33A C35A 88.9(14) . . . . ?
O4A Si1A O1A Ti1A -127.6(19) . . . . ?
O2A Si1A O1A Ti1A 109(2) . . . . ?
O3A Si1A O1A Ti1A -4(2) . . . . ?
O25 Ti1A O1A Si1A 24(2) . . . . ?
O5 Ti1A O1A Si1A 150.6(18) . . . . ?
O9A Ti1A O1A Si1A -100(2) . . . . ?
Li1 Ti1A O1A Si1A 19.1(19) 2_776 . . . ?
O4A Si1A O2A C1A -56.4(14) . . . . ?
O1A Si1A O2A C1A 71.1(13) . . . . ?
O3A Si1A O2A C1A -176.1(12) . . . . ?
O4A Si1A O3A C5A -62.8(14) . . . . ?
O1A Si1A O3A C5A 171.6(12) . . . . ?
O2A Si1A O3A C5A 54.3(14) . . . . ?
O4A Si1A O3A Li1 103.2(9) . . . 2_776 ?
O1A Si1A O3A Li1 -22.5(10) . . . 2_776 ?
O2A Si1A O3A Li1 -139.8(8) . . . 2_776 ?
O1A Si1A O4A C9A 49.8(19) . . . . ?
O2A Si1A O4A C9A 174.9(16) . . . . ?
O3A Si1A O4A C9A -70.0(18) . . . . ?
Si1A O2A C1A C2A 83.5(15) . . . . ?
Si1A O2A C1A C4A -38.3(16) . . . . ?
Si1A O2A C1A C3A -157.6(14) . . . . ?
Si1A O3A C5A C6A -134.4(14) . . . . ?
Li1 O3A C5A C6A 59.7(13) 2_776 . . . ?
Si1A O3A C5A C8A 106.1(14) . . . . ?
Li1 O3A C5A C8A -59.8(13) 2_776 . . . ?
Si1A O3A C5A C7A -15.6(16) . . . . ?
Li1 O3A C5A C7A 178.6(12) 2_776 . . . ?
Si1A O4A C9A C10A 141.3(17) . . . . ?
Si1A O4A C9A C11A -101.1(17) . . . . ?
Si1A O4A C9A C12A 20.7(19) . . . . ?
Ti2 O13 Si4 O15 -131.2(7) . . . . ?
Ti2 O13 Si4 O16 106.1(7) . . . . ?
Ti2 O13 Si4 O14 -8.8(8) . . . . ?
Ti2 O13 Si4 Li2 -21.6(7) . . . . ?
O13 Si4 O14 C37 154.3(5) . . . . ?
O15 Si4 O14 C37 -81.8(5) . . . . ?
O16 Si4 O14 C37 35.2(6) . . . . ?
Li2 Si4 O14 C37 176.4(8) . . . . ?
O13 Si4 O14 Li2 -22.1(5) . . . . ?
O15 Si4 O14 Li2 101.8(4) . . . . ?
O16 Si4 O14 Li2 -141.2(4) . . . . ?
O13 Si4 O15 C41 55.8(6) . . . . ?
O16 Si4 O15 C41 -179.1(5) . . . . ?
O14 Si4 O15 C41 -63.3(6) . . . . ?
Li2 Si4 O15 C41 -25.8(6) . . . . ?
O13 Si4 O16 C45 56.5(6) . . . . ?
O15 Si4 O16 C45 -69.4(7) . . . . ?
O14 Si4 O16 C45 171.2(6) . . . . ?
Li2 Si4 O16 C45 143.2(6) . . . . ?
Si4 O14 C37 C40 42.1(7) . . . . ?
Li2 O14 C37 C40 -141.5(6) . . . . ?
Si4 O14 C37 C39 163.7(6) . . . . ?
Li2 O14 C37 C39 -19.9(7) . . . . ?
Si4 O14 C37 C38 -78.1(7) . . . . ?
Li2 O14 C37 C38 98.3(6) . . . . ?
Si4 O15 C41 C44 -119.6(6) . . . . ?
Si4 O15 C41 C42 3.2(8) . . . . ?
Si4 O15 C41 C43 123.6(6) . . . . ?
Si4 O16 C45 C48 56.1(7) . . . . ?
Si4 O16 C45 C47 175.4(7) . . . . ?
Si4 O16 C45 C46 -65.3(8) . . . . ?
Li2 O26 Ti2 O17 74.8(9) 2_565 . . . ?
Li2 O26 Ti2 O17 -139.7(4) . . . . ?
Li2 O26 Ti2 O21 -50.1(9) 2_565 . . . ?
Li2 O26 Ti2 O21 95.5(4) . . . . ?
Li2 O26 Ti2 O13 -168.3(8) 2_565 . . . ?
Li2 O26 Ti2 O13 -22.7(4) . . . . ?
Li2 O26 Ti2 Li2 -145.5(8) 2_565 . . . ?
Li2 O26 Ti2 Li2 145.5(8) . . . 2_565 ?
Si5 O17 Ti2 O26 42.8(6) . . . . ?
Si5 O17 Ti2 O21 165.2(4) . . . . ?
Si5 O17 Ti2 O13 -71.7(5) . . . . ?
Si5 O17 Ti2 Li2 10.1(6) . . . . ?
Si5 O17 Ti2 Li2 57.6(5) . . . 2_565 ?
Si4 O13 Ti2 O26 35.3(8) . . . . ?
Si4 O13 Ti2 O17 156.9(7) . . . . ?
Si4 O13 Ti2 O21 -79.9(7) . . . . ?
Si4 O13 Ti2 Li2 22.0(7) . . . . ?
Si4 O13 Ti2 Li2 32.1(8) . . . 2_565 ?
O23 Si6 O21 Ti2 165.6(5) . . . . ?
O24 Si6 O21 Ti2 41.8(7) . . . . ?
O22 Si6 O21 Ti2 -73.8(7) . . . . ?
O26 Ti2 O21 Si6 154.3(6) . . . . ?
O17 Ti2 O21 Si6 27.9(7) . . . . ?
O13 Ti2 O21 Si6 -92.9(6) . . . . ?
Li2 Ti2 O21 Si6 -169.4(6) . . . . ?
Li2 Ti2 O21 Si6 143.2(6) 2_565 . . . ?
O21 Si6 O22 C61 -93.0(6) . . . . ?
O23 Si6 O22 C61 30.8(6) . . . . ?
O24 Si6 O22 C61 151.4(5) . . . . ?
O21 Si6 O24 C69 -163.0(4) . . . . ?
O23 Si6 O24 C69 73.2(5) . . . . ?
O22 Si6 O24 C69 -43.8(5) . . . . ?
Si6 O22 C61 C64 47.8(7) . . . . ?
Si6 O22 C61 C62 167.7(5) . . . . ?
Si6 O22 C61 C63 -74.4(7) . . . . ?
O21 Si6 O23 C65 -37.1(5) . . . . ?
O24 Si6 O23 C65 83.1(5) . . . . ?
O22 Si6 O23 C65 -160.3(4) . . . . ?
Si6 O23 C65 C66 79.4(6) . . . . ?
Si6 O23 C65 C67 -44.4(8) . . . . ?
Si6 O23 C65 C68 -163.1(5) . . . . ?
Si6 O24 C69 C72 -51.7(5) . . . . ?
Si6 O24 C69 C70 70.8(6) . . . . ?
Si6 O24 C69 C71 -170.7(4) . . . . ?
O14A Li2A O26A Ti2A -4.9(9) . . . . ?
O26A Li2A O26A Ti2A 148.8(5) 2_565 . . . ?
Li2A Li2A O26A Ti2A 148.8(5) 2_565 . . . ?
Si4A Li2A O26A Ti2A 7.0(6) . . . . ?
O14A Li2A O26A Li2A -153.7(10) . . . 2_565 ?
O26A Li2A O26A Li2A 0.001(1) 2_565 . . 2_565 ?
Ti2A Li2A O26A Li2A -148.8(5) . . . 2_565 ?
Si4A Li2A O26A Li2A -141.9(6) . . . 2_565 ?
Ti2A O13A Si4A O15A -139.1(9) . . . . ?
Ti2A O13A Si4A O16A 98.7(10) . . . . ?
Ti2A O13A Si4A O14A -18.0(11) . . . . ?
Ti2A O13A Si4A Li2A -27.0(9) . . . . ?
O13A Si4A O14A C37A 171.4(9) . . . . ?
O15A Si4A O14A C37A -66.3(9) . . . . ?
O16A Si4A O14A C37A 50.5(10) . . . . ?
Li2A Si4A O14A C37A -173.3(12) . . . . ?
O13A Si4A O14A Li2A -15.3(8) . . . . ?
O15A Si4A O14A Li2A 107.0(6) . . . . ?
O16A Si4A O14A Li2A -136.2(7) . . . . ?
O13A Si4A O15A C41A 24.8(11) . . . . ?
O16A Si4A O15A C41A 150.0(10) . . . . ?
O14A Si4A O15A C41A -93.8(10) . . . . ?
Li2A Si4A O15A C41A -56.4(11) . . . . ?
O13A Si4A O16A C45A 38.4(12) . . . . ?
O15A Si4A O16A C45A -86.5(12) . . . . ?
O14A Si4A O16A C45A 154.8(11) . . . . ?
Li2A Si4A O16A C45A 124.4(10) . . . . ?
Si4A O14A C37A C40A 36.7(11) . . . . ?
Li2A O14A C37A C40A -136.7(8) . . . . ?
Si4A O14A C37A C39A 157.5(10) . . . . ?
Li2A O14A C37A C39A -15.9(9) . . . . ?
Si4A O14A C37A C38A -84.8(11) . . . . ?
Li2A O14A C37A C38A 101.8(9) . . . . ?
Si4A O15A C41A C44A -106.0(11) . . . . ?
Si4A O15A C41A C42A 17.4(13) . . . . ?
Si4A O15A C41A C43A 137.8(11) . . . . ?
Si4A O16A C45A C48A 82.4(12) . . . . ?
Si4A O16A C45A C47A -158.5(10) . . . . ?
Si4A O16A C45A C46A -39.1(13) . . . . ?
Li2A O26A Ti2A O17 -137.7(5) . . . . ?
Li2A O26A Ti2A O17 -27.5(7) 2_565 . . . ?
Li2A O26A Ti2A O21A 101.8(5) . . . . ?
Li2A O26A Ti2A O21A -148.1(7) 2_565 . . . ?
Li2A O26A Ti2A O13A -15.9(6) . . . . ?
Li2A O26A Ti2A O13A 94.2(8) 2_565 . . . ?
Li2A O26A Ti2A Li2A 110.2(8) 2_565 . . . ?
Si5 O17 Ti2A O26A 93.6(7) . . . . ?
Si5 O17 Ti2A O21A -145.6(6) . . . . ?
Si5 O17 Ti2A O13A -23.6(8) . . . . ?
Si5 O17 Ti2A Li2A 62.1(8) . . . . ?
Si4A O13A Ti2A O26A 37.0(11) . . . . ?
Si4A O13A Ti2A O17 158.0(9) . . . . ?
Si4A O13A Ti2A O21A -80.4(10) . . . . ?
Si4A O13A Ti2A Li2A 27.6(9) . . . . ?
O24A Si6A O21A Ti2A 175.3(4) . . . . ?
O23A Si6A O21A Ti2A -62.7(7) . . . . ?
O22A Si6A O21A Ti2A 52.3(7) . . . . ?
O26A Ti2A O21A Si6A 28.4(6) . . . . ?
O17 Ti2A O21A Si6A -93.5(6) . . . . ?
O13A Ti2A O21A Si6A 143.0(6) . . . . ?
Li2A Ti2A O21A Si6A 65.1(6) . . . . ?
O24A Si6A O22A C61A 78.7(9) . . . . ?
O23A Si6A O22A C61A -40.9(10) . . . . ?
O21A Si6A O22A C61A -158.9(8) . . . . ?
O23A Si6A O24A C69A -177.7(7) . . . . ?
O21A Si6A O24A C69A -54.9(8) . . . . ?
O22A Si6A O24A C69A 64.3(8) . . . . ?
Si6A O22A C61A C62A -166.2(8) . . . . ?
Si6A O22A C61A C64A 73.9(10) . . . . ?
Si6A O22A C61A C63A -47.0(11) . . . . ?
O24A Si6A O23A C65A 43.4(9) . . . . ?
O21A Si6A O23A C65A -80.0(8) . . . . ?
O22A Si6A O23A C65A 165.2(7) . . . . ?
Si6A O23A C65A C66A 154.2(7) . . . . ?
Si6A O23A C65A C67A 31.3(10) . . . . ?
Si6A O23A C65A C68A -87.8(9) . . . . ?
Si6A O24A C69A C71A 83.3(8) . . . . ?
Si6A O24A C69A C70A -37.8(11) . . . . ?
Si6A O24A C69A C72A -157.6(7) . . . . ?
Si5 O18 C49 C50 85.9(3) . . . . ?
Si5 O18 C49 C51 -36.5(3) . . . . ?
Si5 O18 C49 C52 -155.48(19) . . . . ?
Si5 O19 C53 C54 155.44(18) . . . . ?
Si5 O19 C53 C55 -86.1(2) . . . . ?
Si5 O19 C53 C56 36.0(3) . . . . ?
Si5 O20 C57 C58 -156.3(2) . . . . ?
Si5 O20 C57 C60 -36.9(4) . . . . ?
Si5 O20 C57 C59 84.1(3) . . . . ?
Ti1 O25 Li1 O3 53.5(9) . . . 2_776 ?
Li1 O25 Li1 O3 -172.4(7) 2_776 . . 2_776 ?
Ti1A O25 Li1 O25 -136.7(9) . . . 2_776 ?
Ti1 O25 Li1 O25 -134.0(5) . . . 2_776 ?
Li1 O25 Li1 O25 0.001(1) 2_776 . . 2_776 ?
Ti1A O25 Li1 O3A 53.1(14) . . . 2_776 ?
Li1 O25 Li1 O3A -170.1(10) 2_776 . . 2_776 ?
Ti1A O25 Li1 Li1 -136.7(9) . . . 2_776 ?
Ti1 O25 Li1 Li1 -134.0(5) . . . 2_776 ?
Ti1 O25 Li1 Si1 100.3(8) . . . 2_776 ?
Li1 O25 Li1 Si1 -125.7(7) 2_776 . . 2_776 ?
Ti1 O25 Li1 Ti1 -145.3(4) . . . 2_776 ?
Li1 O25 Li1 Ti1 -11.28(14) 2_776 . . 2_776 ?
